data_7127734
loop_
_publ_author_name
'Yang, Xin-Xue'
'Yu, Wei-Dong'
'Yi, Xiao-Yi'
'Li, Lei-Jiao'
'Liu, Chao'

_publ_section_title
;
 Monocarboxylate-driven structural growth in Calix[n]arene-polyoxotitanate
 hybrid systems: utility in hydrogen production from water.
;
_journal_issue 90
_journal_name_full 'Chemical communications (Cambridge, England)'
_journal_page_first 14035
_journal_page_last 14038
_journal_paper_doi 10.1039/d0cc05336h
_journal_volume 56
_journal_year 2020
_chemical_formula_moiety 'C130 H164 Br12 O46 Ti10'
_chemical_formula_sum 'C130 H164 Br12 O46 Ti10'
_chemical_formula_weight 3900.52
_space_group_crystal_system triclinic
_space_group_IT_number 2
_space_group_name_Hall '-P 1'
_space_group_name_H-M_alt 'P -1'
_atom_sites_solution_hydrogens geom
_atom_sites_solution_primary dual
_audit_creation_date 2020-10-06
_audit_creation_method
;
Olex2 1.3
(compiled 2020.02.04 svn.rd84adfe8 for OlexSys, GUI svn.r6032)
;
_audit_update_record
;
2020-10-06 deposited with the CCDC.	2020-10-26 downloaded from the CCDC.
;
_cell_angle_alpha 98.6889(17)
_cell_angle_beta 110.5977(17)
_cell_angle_gamma 100.0332(16)
_cell_formula_units_Z 1
_cell_length_a 14.9660(3)
_cell_length_b 15.4941(3)
_cell_length_c 20.8678(4)
_cell_measurement_reflns_used 18020
_cell_measurement_temperature 150
_cell_measurement_theta_max 74.9120
_cell_measurement_theta_min 2.9490
_cell_volume 4340.33(16)
_computing_cell_refinement 'CrysAlisPro 1.171.40.26a (Rigaku OD, 2018)'
_computing_data_collection 'CrysAlisPro 1.171.40.26a (Rigaku OD, 2018)'
_computing_data_reduction 'CrysAlisPro 1.171.40.26a (Rigaku OD, 2018)'
_computing_molecular_graphics 'Olex2 1.3 (Dolomanov et al., 2009)'
_computing_publication_material 'Olex2 1.3 (Dolomanov et al., 2009)'
_computing_structure_refinement 'SHELXL 2018/3 (Sheldrick, 2015)'
_computing_structure_solution 'SHELXT 2018/2 (Sheldrick, 2018)'
_diffrn_ambient_temperature 150
_diffrn_detector 'CCD plate'
_diffrn_detector_area_resol_mean 10.0000
_diffrn_detector_type HyPix
_diffrn_measured_fraction_theta_full 0.987
_diffrn_measured_fraction_theta_max 0.946
_diffrn_measurement_details
;
List of Runs (angles in degrees, time in seconds):

  # Type    Start    End  Width  t~exp~   \w     \q     \k     \f   Frames
#--------------------------------------------------------------------------
  1  \w    -29.00  23.00   0.50    0.77    --  -47.57  37.00 -30.00  104
  2  \w    -49.00 -24.00   0.50    3.50    --  -86.25 119.00 136.00   50
  3  \w    -84.00 -10.00   0.50    0.77    --  -47.57 119.00 136.00  148
  4  \w     26.00 118.00   0.50    0.77    --   47.57  77.00 -30.00  184
  5  \w     73.00  98.00   0.50    0.77    --   47.57 157.00 -69.00   50
  6  \w     93.00 118.00   0.50    3.50    --  106.49 157.00 -69.00   50
  7  \w     95.00 168.00   0.50    3.50    --  106.49 125.00   0.00  146
  8  \w    111.00 165.00   0.50    3.50    --  106.49 125.00  90.00  108
  9  \w    114.00 139.00   0.50    3.50    --  106.49 119.00 136.00   50
 10  \w     95.00 158.00   0.50    3.50    --  106.49  45.00  30.00  126
 11  \w     95.00 177.00   0.50    3.50    --  106.49  30.00 -60.00  164
 12  \w     95.00 158.00   0.50    3.50    --  106.49  45.00-180.00  126
 13  \w     69.00 118.00   0.50    3.50    --  106.49 -30.00  30.00   98
 14  \w     74.00 104.00   0.50    3.50    --  106.49 -94.00  90.00   60
 15  \w     60.00  85.00   0.50    0.77    --   47.57-119.00  50.00   50
 16  \w     37.00 109.00   0.50    3.50    --  106.49-119.00  50.00  144
 17  \w     43.00  68.00   0.50    3.50    --  106.49 -94.00  90.00   50
 18  \w     35.00 106.00   0.50    3.50    --  106.49-100.00  51.14  142
 19  \w     66.00 108.00   0.50    3.50    --  106.49-110.00 -73.59   84
 20  \w     77.00 134.00   0.50    3.50    --  106.49-157.00-103.00  114
 21  \w     71.00  97.00   0.50    3.50    --  106.49-125.00-180.00   52
 22  \w     67.00 105.00   0.50    3.50    --  106.49 -94.00-180.00   76
 23  \w     62.00 104.00   0.50    0.77    --   47.57-157.00-103.00   84
 24  \w     38.00 105.00   0.50    3.50    --  106.49 -94.00-150.00  134
 25  \w     36.00  89.00   0.50    3.50    --  106.49 -45.00-180.00  106
 26  \w     34.00 105.00   0.50    3.50    --  106.49 -30.00-180.00  142
 27  \w     37.00 109.00   0.50    3.50    --  106.49-125.00   0.00  144
 28  \w     38.00 117.00   0.50    3.50    --  106.49 -45.00   0.00  158
 29  \w    106.00 133.00   0.50    3.50    --  106.49  30.00 150.00   54
 30  \w    140.00 178.00   0.50    3.50    --  106.49  30.00 150.00   76
 31  \w     33.00  65.00   0.50    3.50    --  106.49 -30.00  30.00   64
 32  \w    -71.00 -45.00   0.50    0.77    --  -47.57 -77.00  60.00   52
 33  \w   -114.00 -33.00   0.50    0.77    --  -47.57 -77.00  30.00  162
 34  \w    -98.00 -73.00   0.50    3.50    --  -86.25-157.00-103.00   50
 35  \w   -109.00 -84.00   0.50    0.77    --  -47.57-157.00-103.00   50
 36  \w   -142.00-117.00   0.50    3.50    --  -86.25-119.00  50.00   50
 37  \w   -108.00 -83.00   0.50    0.77    --  -47.57 -77.00  60.00   50
 38  \w   -119.00 -75.00   0.50    0.77    --  -47.57-125.00  90.00   88
 39  \w   -120.00 -73.00   0.50    3.50    --  -86.25 -45.00  60.00   94
 40  \w   -158.00 -70.00   0.50    3.50    --  -86.25 -61.00 120.00  176
 41  \w   -105.00 -37.00   0.50    0.77    --  -47.57 157.00 -69.00  136
 42  \w    -92.00 -67.00   0.50    3.50    --  -86.25 157.00 -69.00   50
;
_diffrn_measurement_device 'four-circle diffractometer'
_diffrn_measurement_device_type 'XtaLAB Synergy, Dualflex, HyPix'
_diffrn_measurement_method '\w scans'
_diffrn_orient_matrix_type 'CrysAlisPro convention (1999,Acta A55,543-557)'
_diffrn_orient_matrix_UB_11 -0.1063766000
_diffrn_orient_matrix_UB_12 -0.0312989000
_diffrn_orient_matrix_UB_13 -0.0052684000
_diffrn_orient_matrix_UB_21 0.0353658000
_diffrn_orient_matrix_UB_22 0.0335595000
_diffrn_orient_matrix_UB_23 0.0802525000
_diffrn_orient_matrix_UB_31 -0.0174673000
_diffrn_orient_matrix_UB_32 0.0930563000
_diffrn_orient_matrix_UB_33 -0.0099023000
_diffrn_radiation_monochromator mirror
_diffrn_radiation_probe x-ray
_diffrn_radiation_type 'Cu K\a'
_diffrn_radiation_wavelength 1.54184
_diffrn_reflns_av_R_equivalents 0.0417
_diffrn_reflns_av_unetI/netI 0.0372
_diffrn_reflns_Laue_measured_fraction_full 0.987
_diffrn_reflns_Laue_measured_fraction_max 0.946
_diffrn_reflns_limit_h_max 18
_diffrn_reflns_limit_h_min -18
_diffrn_reflns_limit_k_max 19
_diffrn_reflns_limit_k_min -14
_diffrn_reflns_limit_l_max 26
_diffrn_reflns_limit_l_min -26
_diffrn_reflns_number 53345
_diffrn_reflns_point_group_measured_fraction_full 0.987
_diffrn_reflns_point_group_measured_fraction_max 0.946
_diffrn_reflns_theta_full 67.684
_diffrn_reflns_theta_max 77.575
_diffrn_reflns_theta_min 2.324
_diffrn_source 'micro-focus sealed X-ray tube'
_diffrn_source_type 'PhotonJet (Cu) X-ray Source'
_exptl_absorpt_coefficient_mu 7.520
_exptl_absorpt_correction_T_max 1.00000
_exptl_absorpt_correction_T_min 0.30130
_exptl_absorpt_correction_type multi-scan
_exptl_absorpt_process_details
;
CrysAlisPro 1.171.40.26a (Rigaku Oxford Diffraction, 2018)
Empirical absorption correction using spherical harmonics,
 implemented in SCALE3 ABSPACK scaling algorithm.
;
_exptl_crystal_colour 'clear reddish red'
_exptl_crystal_colour_lustre clear
_exptl_crystal_colour_modifier reddish
_exptl_crystal_colour_primary red
_exptl_crystal_density_diffrn 1.492
_exptl_crystal_description irregular
_exptl_crystal_F_000 1952
_exptl_crystal_size_max 0.8
_exptl_crystal_size_mid 0.3
_exptl_crystal_size_min 0.2
_refine_diff_density_max 0.864
_refine_diff_density_min -0.610
_refine_diff_density_rms 0.078
_refine_ls_extinction_method none
_refine_ls_goodness_of_fit_ref 1.026
_refine_ls_hydrogen_treatment constr
_refine_ls_matrix_type full
_refine_ls_number_parameters 1076
_refine_ls_number_reflns 17492
_refine_ls_number_restraints 186
_refine_ls_restrained_S_all 1.064
_refine_ls_R_factor_all 0.0833
_refine_ls_R_factor_gt 0.0655
_refine_ls_shift/su_max 0.001
_refine_ls_shift/su_mean 0.000
_refine_ls_structure_factor_coef Fsqd
_refine_ls_weighting_details 'w=1/[\s^2^(Fo^2^)+(0.1139P)^2^+2.8927P] where P=(Fo^2^+2Fc^2^)/3'
_refine_ls_weighting_scheme calc
_refine_ls_wR_factor_gt 0.1841
_refine_ls_wR_factor_ref 0.2014
_reflns_Friedel_coverage 0.000
_reflns_number_gt 13085
_reflns_number_total 17492
_reflns_threshold_expression 'I > 2\s(I)'
_cod_data_source_file d0cc05336h2.cif
_cod_data_source_block Ti10-1
_cod_original_cell_volume 4340.31(15)
_cod_database_code 7127734
_shelx_shelxl_version_number 2018/3
_shelx_space_group_comment
;
The symmetry employed for this shelxl refinement is uniquely defined
by the following loop, which should always be used as a source of
symmetry information in preference to the above space-group names.
They are only intended as comments.
;
_shelx_estimated_absorpt_t_max 0.315
_shelx_estimated_absorpt_t_min 0.065
_reflns_odcompleteness_completeness 99.88
_reflns_odcompleteness_iscentric 1
_reflns_odcompleteness_theta 66.97
_olex2_refinement_description
;
1. Fixed Uiso
 At 1.2 times of:
  All C(H) groups, All C(H,H) groups, All C(H,H,H,H) groups
 At 1.5 times of:
  All C(H,H,H) groups, All C(H,H,H,H,H,H) groups
2. Restrained distances
 C54-Br1 \\sim C54-Br2 \\sim C27-Br8 \\sim C27-Br9 \\sim C73-Br3 \\sim C73-Br4
 with sigma of 0.01
 C63-C64 \\sim C63-C65
 with sigma of 0.01
 C1-C2 \\sim C1-C3 \\sim C1-C4 \\sim C1-C5
 with sigma of 0.01
 C23-C20 \\sim C23-C21 \\sim C23-C22
 with sigma of 0.01
3. Rigid bond restraints
 C23
 with sigma for 1-2 distances of 0.01 and sigma for 1-3 distances of 0.02
 C51, C58
 with sigma for 1-2 distances of 0.01 and sigma for 1-3 distances of 0.02
 C68, C6A
 with sigma for 1-2 distances of 0.01 and sigma for 1-3 distances of 0.02
 C68, C7A
 with sigma for 1-2 distances of 0.001 and sigma for 1-3 distances of 0.002
 C68, C6
 with sigma for 1-2 distances of 0.001 and sigma for 1-3 distances of 0.002
 C68, C28A
 with sigma for 1-2 distances of 0.001 and sigma for 1-3 distances of 0.002
 C58, C51A
 with sigma for 1-2 distances of 0.01 and sigma for 1-3 distances of 0.02
 C31
 with sigma for 1-2 distances of 0.01 and sigma for 1-3 distances of 0.02
 C1, C5
 with sigma for 1-2 distances of 0.001 and sigma for 1-3 distances of 0.002
 C1, C4
 with sigma for 1-2 distances of 0.01 and sigma for 1-3 distances of 0.02
 C1, C2
 with sigma for 1-2 distances of 0.01 and sigma for 1-3 distances of 0.02
 C30, C31
 with sigma for 1-2 distances of 0.01 and sigma for 1-3 distances of 0.02
 C5A, C58
 with sigma for 1-2 distances of 0.001 and sigma for 1-3 distances of 0.002
4. Uiso/Uaniso restraints and constraints
C68 \\sim C6A: within 2A with sigma of 0.01 and sigma for terminal atoms of
0.02 within 2A
C68 \\sim C7A: within 2A with sigma of 0.001 and sigma for terminal atoms of
0.002 within 2A
C68 \\sim C6: within 2A with sigma of 0.001 and sigma for terminal atoms of
0.002 within 2A
C68 \\sim C28A: within 2A with sigma of 0.001 and sigma for terminal atoms of
0.002 within 2A
C1 \\sim C5: within 2A with sigma of 0.001 and sigma for terminal atoms of
0.002 within 2A
C1 \\sim C4: within 2A with sigma of 0.01 and sigma for terminal atoms of 0.02
within 2A
C1 \\sim C2: within 2A with sigma of 0.01 and sigma for terminal atoms of 0.02
within 2A
C30 \\sim C31: within 2A with sigma of 0.01 and sigma for terminal atoms of
0.02 within 2A
C5A \\sim C58: within 2A with sigma of 0.001 and sigma for terminal atoms of
0.002 within 2A
Uanis(C53) \\sim Ueq, Uanis(C61) \\sim Ueq, Uanis(C59) \\sim Ueq, Uanis(C51)
\\sim Ueq, Uanis(C31) \\sim Ueq, Uanis(C51A) \\sim Ueq, Uanis(C6) \\sim Ueq,
Uanis(C7) \\sim Ueq, Uanis(C6A) \\sim Ueq, Uanis(C7A) \\sim Ueq, Uanis(C28A)
\\sim Ueq, Uanis(C21) \\sim Ueq, Uanis(C22) \\sim Ueq, Uanis(C20) \\sim Ueq,
Uanis(C48) \\sim Ueq, Uanis(C47A) \\sim Ueq: with sigma of 0.01 and sigma for
terminal atoms of 0.02
5. Others
 Sof(Br7)=Sof(H24C)=Sof(H24D)=1-FVAR(1)
 Sof(Br6)=Sof(H24A)=Sof(H24B)=FVAR(1)
 Sof(Br9)=Sof(H27C)=Sof(H27D)=1-FVAR(2)
 Sof(Br8)=Sof(H27A)=Sof(H27B)=FVAR(2)
 Sof(Br1)=Sof(H54C)=Sof(H54D)=1-FVAR(3)
 Sof(Br2)=Sof(H54A)=Sof(H54B)=FVAR(3)
 Sof(Br11)=1-FVAR(4)
 Sof(Br5)=FVAR(4)
 Sof(C64)=Sof(H64A)=Sof(H64B)=Sof(H64C)=1-FVAR(5)
 Sof(C65)=Sof(H65A)=Sof(H65B)=Sof(H65C)=FVAR(5)
 Sof(H73C)=Sof(H73D)=Sof(Br3)=1-FVAR(6)
 Sof(Br4)=Sof(H73A)=Sof(H73B)=FVAR(6)
 Sof(C2)=Sof(H2A)=Sof(H2B)=Sof(H2C)=Sof(C5)=Sof(H5A)=Sof(H5B)=Sof(H5C)=1-FVAR(7)
 Sof(C3)=Sof(H3A)=Sof(H3B)=Sof(H3C)=Sof(C4)=Sof(H4A)=Sof(H4B)=Sof(H4C)=FVAR(7)
 Sof(C1A)=Sof(H1AA)=Sof(H1AB)=Sof(H1AC)=1-FVAR(8)
 Sof(C29)=Sof(H29A)=Sof(H29B)=Sof(H29C)=FVAR(8)
 Sof(C5A)=Sof(H5AA)=Sof(H5AB)=Sof(H5AC)=Sof(C51A)=Sof(H51A)=Sof(H51B)=
 Sof(H51C)=1-FVAR(9)
 Sof(C59)=Sof(H59A)=Sof(H59B)=Sof(H59C)=Sof(C51)=Sof(H51D)=Sof(H51E)=Sof(H51F)=
 FVAR(9)
 Sof(C6A)=Sof(H6AA)=Sof(H6AB)=Sof(H6AC)=Sof(C7A)=Sof(H7AA)=Sof(H7AB)=Sof(H7AC)=
 Sof(C28A)=Sof(H28D)=Sof(H28E)=Sof(H28F)=1-FVAR(10)
 Sof(C7)=Sof(H7A)=Sof(H7B)=Sof(H7C)=Sof(C28)=Sof(H28A)=Sof(H28B)=Sof(H28C)=
 Sof(C6)=Sof(H6A)=Sof(H6B)=Sof(H6C)=FVAR(10)
 Sof(C47A)=Sof(H47D)=Sof(H47E)=Sof(H47F)=1-FVAR(11)
 Sof(C47)=Sof(H47A)=Sof(H47B)=Sof(H47C)=FVAR(11)
 Sof(H49D)=Sof(H49E)=Sof(H49F)=Sof(C53A)=1-FVAR(12)
 Sof(C53)=Sof(H49A)=Sof(H49B)=Sof(H49C)=FVAR(12)
6.a Secondary CH2 refined with riding coordinates:
 C13(H13A,H13B), C24(H24C,H24D), C24(H24A,H24B), C27(H27A,H27B), C27(H27C,
 H27D), C38(H38A,H38B), C39(H39A,H39B), C42(H42A,H42B), C54(H54C,H54D),
 C54(H54A,H54B), C61(H61A,H61B), C70(H70A,H70B), C73(H73A,H73B), C73(H73C,H73D)
6.b Aromatic/amide H refined with riding coordinates:
 C8(H8), C9(H9), C15(H15), C17(H17), C33(H33), C37(H37), C44(H44), C45(H45)
6.c Idealised Me refined as rotating group:
 C62(H62A,H62B,H62C), C64(H64A,H64B,H64C), C65(H65A,H65B,H65C), C3(H3A,H3B,
 H3C), C4(H4A,H4B,H4C), C2(H2A,H2B,H2C), C5(H5A,H5B,H5C), C56(H56A,H56B,H56C),
 C30(H30A,H30B,H30C), C29(H29A,H29B,H29C), C1A(H1AA,H1AB,H1AC), C5A(H5AA,H5AB,
 H5AC), C51A(H51A,H51B,H51C), C59(H59A,H59B,H59C), C51(H51D,H51E,H51F), C7(H7A,
 H7B,H7C), C28(H28A,H28B,H28C), C6(H6A,H6B,H6C), C6A(H6AA,H6AB,H6AC), C7A(H7AA,
 H7AB,H7AC), C28A(H28D,H28E,H28F), C20(H20A,H20B,H20C), C21(H21A,H21B,H21C),
 C22(H22A,H22B,H22C), C49(H49A,H49B,H49C), C49(H49D,H49E,H49F), C47(H47A,H47B,
 H47C), C48(H48A,H48B,H48C), C47A(H47D,H47E,H47F)
;
_smtbx_masks_void_probe_radius 1.2
_smtbx_masks_void_truncation_radius 1.2
_olex2_submission_special_instructions 'No special instructions were received'
_oxdiff_exptl_absorpt_empirical_details
;
Empirical correction (ABSPACK) includes:
- Absorption correction using spherical harmonics
- Frame scaling
;
_oxdiff_exptl_absorpt_empirical_full_max 2.949
_oxdiff_exptl_absorpt_empirical_full_min 0.670

loop_
_space_group_symop_operation_xyz
'x, y, z'
'-x, -y, -z'

loop_
_atom_site_label
_atom_site_type_symbol
_atom_site_fract_x
_atom_site_fract_y
_atom_site_fract_z
_atom_site_U_iso_or_equiv
_atom_site_adp_type
_atom_site_occupancy
_atom_site_site_symmetry_order
_atom_site_calc_flag
_atom_site_refinement_flags_posn
_atom_site_refinement_flags_adp
_atom_site_refinement_flags_occupancy
_atom_site_disorder_assembly
_atom_site_disorder_group
Br7 Br 1.1059(12) 1.0212(5) 0.8006(6) 0.250(5) Uani 0.359(7) 1 d . . P A 2
Br5 Br 0.41786(12) -0.06325(10) 0.39848(8) 0.1396(7) Uani 0.654(3) 1 d . . P B 1
Br8 Br 1.1546(6) 0.86564(17) 0.4629(2) 0.231(2) Uani 0.730(13) 1 d D . P C 1
Br9 Br 1.2090(12) 0.8395(13) 0.4532(5) 0.242(8) Uani 0.270(13) 1 d D . P C 2
Br10 Br 0.51430(7) 0.13634(4) -0.03155(3) 0.1062(2) Uani 1 1 d . . . . .
Br1 Br 0.2475(5) 0.3619(4) 0.0896(7) 0.160(2) Uani 0.64(3) 1 d D . P D 2
Br2 Br 0.2373(3) 0.3561(5) 0.1077(4) 0.104(2) Uani 0.36(3) 1 d D . P D 1
Br4 Br 0.51208(11) -0.20054(19) 0.2661(2) 0.1549(15) Uani 0.780(8) 1 d D . P E 1
Br6 Br 1.03329(15) 0.99477(13) 0.74897(19) 0.1344(11) Uani 0.641(7) 1 d . . P A 1
Ti1 Ti 0.62438(5) 0.12217(4) 0.26396(4) 0.05258(17) Uani 1 1 d . . . . .
Ti2 Ti 0.68981(5) 0.34809(5) 0.35728(4) 0.05727(18) Uani 1 1 d . . . . .
Ti3 Ti 1.14118(5) 0.72420(5) 0.67820(4) 0.05182(16) Uani 1 1 d . . . . .
Ti4 Ti 0.38113(6) 0.09649(6) 0.14786(5) 0.0746(2) Uani 1 1 d . . . . .
Ti5 Ti 0.45131(6) 0.21519(6) 0.30338(5) 0.0714(2) Uani 1 1 d . . . . .
O00Q O 0.5442(2) -0.01903(19) 0.2284(2) 0.0770(9) Uani 1 1 d . . . . .
O1 O 0.5704(2) 0.2828(2) 0.35536(17) 0.0670(7) Uani 1 1 d . . . . .
O2 O 0.70869(18) 0.22788(16) 0.30251(14) 0.0534(6) Uani 1 1 d . . . . .
O3 O 0.6381(2) 0.38052(19) 0.27429(18) 0.0702(8) Uani 1 1 d . . . . .
O4 O 1.17081(19) 0.61565(17) 0.63872(15) 0.0583(6) Uani 1 1 d . . . . .
O5 O 1.00994(19) 0.67825(19) 0.64840(14) 0.0590(6) Uani 1 1 d . . . . .
O6 O 1.1726(2) 0.7042(2) 0.76445(15) 0.0657(7) Uani 1 1 d . . . . .
O7 O 1.1220(2) 0.7557(2) 0.58192(15) 0.0619(7) Uani 1 1 d . . . . .
O8 O 1.2376(2) 0.7016(2) 0.55519(15) 0.0638(7) Uani 1 1 d . . . . .
O9 O 1.1306(2) 0.8521(2) 0.70641(18) 0.0695(7) Uani 1 1 d . . . . .
O10 O 1.2673(2) 0.94924(19) 0.71960(18) 0.0664(7) Uani 1 1 d . . . . .
O11 O 0.7086(2) 0.45407(19) 0.41584(18) 0.0708(8) Uani 1 1 d . . . . .
O12 O 0.3809(3) 0.2507(3) 0.3498(3) 0.0986(12) Uani 1 1 d . . . . .
O13 O 0.4698(3) 0.1084(2) 0.3498(2) 0.0846(10) Uani 1 1 d . . . . .
O14 O 0.6178(2) 0.0979(2) 0.35432(17) 0.0696(7) Uani 1 1 d . . . . .
O15 O 0.6283(2) 0.1108(2) 0.16696(16) 0.0650(7) Uani 1 1 d . . . . .
O16 O 0.4200(3) 0.3031(2) 0.2387(2) 0.0811(9) Uani 1 1 d . . . . .
O17 O 0.3894(3) 0.2233(2) 0.1318(2) 0.0869(10) Uani 1 1 d . . . . .
O18 O 0.5062(2) 0.15055(17) 0.23359(15) 0.0600(6) Uani 1 1 d . . . . .
O19 O 0.3886(3) -0.0267(2) 0.1629(2) 0.0824(9) Uani 1 1 d . . . . .
O20 O 0.3292(2) 0.1214(2) 0.2169(2) 0.0865(10) Uani 1 1 d . . . . .
O21 O 0.2750(3) 0.0546(3) 0.0708(2) 0.0978(12) Uani 1 1 d . . . . .
O22 O 0.4723(3) 0.0889(2) 0.09271(17) 0.0751(8) Uani 1 1 d . . . . .
C31 C 1.1661(9) 0.6439(8) 1.0246(5) 0.167(4) Uani 1 1 d . U . . .
C66 C 1.1688(8) 0.6580(5) 0.9527(3) 0.143(4) Uani 1 1 d . . . . .
C8 C 1.0862(6) 0.6718(5) 0.9021(3) 0.118(3) Uani 1 1 d . . . . .
H8 H 1.028820 0.671314 0.911993 0.142 Uiso 1 1 calc R U . . .
C9 C 1.2490(7) 0.6576(4) 0.9372(3) 0.121(3) Uani 1 1 d . . . . .
H9 H 1.305675 0.648477 0.971751 0.145 Uiso 1 1 calc R U . . .
C10 C 1.2535(5) 0.6699(3) 0.8731(2) 0.0848(16) Uani 1 1 d . . . . .
C11 C 1.1689(4) 0.6867(3) 0.8248(2) 0.0731(12) Uani 1 1 d . . . . .
C12 C 1.0843(4) 0.6864(4) 0.8372(2) 0.0836(15) Uani 1 1 d . . . . .
C13 C 0.9948(4) 0.7033(4) 0.7840(3) 0.0815(14) Uani 1 1 d . . . . .
H13A H 1.016039 0.754787 0.765384 0.098 Uiso 1 1 calc R U . . .
H13B H 0.951903 0.720643 0.807914 0.098 Uiso 1 1 calc R U . . .
C14 C 0.9346(3) 0.6228(3) 0.7222(2) 0.0679(11) Uani 1 1 d . . . . .
C15 C 0.8673(4) 0.5548(4) 0.7299(3) 0.0829(14) Uani 1 1 d . . . . .
H15 H 0.861898 0.559008 0.774221 0.099 Uiso 1 1 calc R U . . .
C16 C 0.8083(4) 0.4816(4) 0.6757(3) 0.0833(14) Uani 1 1 d . . . . .
C17 C 0.8177(4) 0.4775(3) 0.6110(3) 0.0717(11) Uani 1 1 d . . . . .
H17 H 0.777602 0.428024 0.572786 0.086 Uiso 1 1 calc R U . . .
C18 C 0.8842(3) 0.5440(3) 0.6007(2) 0.0561(8) Uani 1 1 d . . . . .
C19 C 0.9434(3) 0.6150(3) 0.6575(2) 0.0570(8) Uani 1 1 d . . . . .
C68 C 0.7353(7) 0.4071(6) 0.6861(4) 0.127(2) Uani 1 1 d . U . . .
C24 C 1.1351(5) 1.0075(4) 0.7205(5) 0.114(2) Uani 1 1 d . . . . .
H24C H 1.073921 0.997223 0.678255 0.137 Uiso 0.359(7) 1 calc R U P A 2
H24D H 1.180822 1.063388 0.722687 0.137 Uiso 0.359(7) 1 calc R U P A 2
H24A H 1.111990 1.022456 0.673872 0.137 Uiso 0.641(7) 1 calc R U P A 1
H24B H 1.187382 1.060074 0.753582 0.137 Uiso 0.641(7) 1 calc R U P A 1
C25 C 1.1817(3) 0.9288(3) 0.7147(2) 0.0633(10) Uani 1 1 d . . . . .
C26 C 1.1658(3) 0.7356(3) 0.5420(2) 0.0637(10) Uani 1 1 d . . . . .
C27 C 1.1198(5) 0.7461(4) 0.4669(3) 0.0951(17) Uani 1 1 d D . . . .
H27A H 1.047247 0.725423 0.449484 0.114 Uiso 0.730(13) 1 calc R U P C 1
H27B H 1.142497 0.708118 0.436215 0.114 Uiso 0.730(13) 1 calc R U P C 1
H27C H 1.056125 0.762068 0.458756 0.114 Uiso 0.270(13) 1 calc R U P C 2
H27D H 1.107606 0.688709 0.433300 0.114 Uiso 0.270(13) 1 calc R U P C 2
C23 C 0.8249(4) 0.8375(3) 0.4769(3) 0.105(2) Uani 1 1 d D . . . .
C32 C 0.7972(4) 0.7341(3) 0.4592(3) 0.0758(13) Uani 1 1 d . . . . .
C33 C 0.8539(4) 0.6842(3) 0.4985(2) 0.0684(11) Uani 1 1 d . . . . .
H33 H 0.914006 0.715519 0.536473 0.082 Uiso 1 1 calc R U . . .
C34 C 0.8272(3) 0.5905(3) 0.4852(2) 0.0583(9) Uani 1 1 d . . . . .
C35 C 0.7390(3) 0.5456(3) 0.4288(2) 0.0607(9) Uani 1 1 d . . . . .
C36 C 0.6818(3) 0.5925(3) 0.3866(3) 0.0743(13) Uani 1 1 d . . . . .
C37 C 0.7115(4) 0.6857(3) 0.4027(3) 0.0806(14) Uani 1 1 d . . . . .
H37 H 0.671597 0.717750 0.374091 0.097 Uiso 1 1 calc R U . . .
C38 C 0.8918(3) 0.5393(3) 0.5305(2) 0.0588(9) Uani 1 1 d . . . . .
H38A H 0.872772 0.475356 0.505004 0.071 Uiso 1 1 calc R U . . .
H38B H 0.961200 0.564211 0.537925 0.071 Uiso 1 1 calc R U . . .
C39 C 0.5910(4) 0.5436(3) 0.3210(4) 0.097(2) Uani 1 1 d . . . . .
H39A H 0.560529 0.486409 0.329092 0.116 Uiso 1 1 calc R U . . .
H39B H 0.542622 0.581041 0.313007 0.116 Uiso 1 1 calc R U . . .
C40 C 0.6124(5) 0.5234(3) 0.2569(3) 0.099(2) Uani 1 1 d . . . . .
C41 C 0.6343(4) 0.4424(3) 0.2347(3) 0.0789(15) Uani 1 1 d . . . . .
C42 C 0.6561(4) 0.3303(3) 0.1427(3) 0.0817(16) Uani 1 1 d . . . . .
H42A H 0.656140 0.293083 0.177362 0.098 Uiso 1 1 calc R U . . .
H42B H 0.597353 0.301344 0.099065 0.098 Uiso 1 1 calc R U . . .
C43 C 0.6468(5) 0.4234(3) 0.1715(3) 0.094(2) Uani 1 1 d . . . . .
C44 C 0.6443(8) 0.4899(4) 0.1336(3) 0.152(4) Uani 1 1 d . . . . .
H44 H 0.654732 0.478566 0.091074 0.182 Uiso 1 1 calc R U . . .
C45 C 0.6111(7) 0.5875(4) 0.2155(4) 0.145(4) Uani 1 1 d . . . . .
H45 H 0.598408 0.643461 0.230371 0.174 Uiso 1 1 calc R U . . .
C46 C 0.6273(9) 0.5725(4) 0.1555(4) 0.165(5) Uani 1 1 d . . . . .
C53 C 0.5821(17) 0.6411(12) 0.1196(11) 0.064(8) Uani 0.26(4) 1 d . U P F 1
C54 C 0.3804(4) 0.3758(4) 0.1457(4) 0.107(2) Uani 1 1 d D . . . .
H54C H 0.420288 0.387006 0.117320 0.128 Uiso 0.64(3) 1 calc R U P D 2
H54D H 0.402066 0.429103 0.185178 0.128 Uiso 0.64(3) 1 calc R U P D 2
H54A H 0.406049 0.380063 0.108233 0.128 Uiso 0.36(3) 1 calc R U P D 1
H54B H 0.412023 0.431751 0.183192 0.128 Uiso 0.36(3) 1 calc R U P D 1
C55 C 0.3994(4) 0.2941(4) 0.1751(4) 0.0860(16) Uani 1 1 d . . . . .
C58 C 0.3707(10) 0.3023(10) 0.4069(7) 0.172(4) Uani 1 1 d . U . . .
C60 C 0.5466(5) 0.0805(4) 0.3710(3) 0.0851(15) Uani 1 1 d . . . . .
C61 C 0.5499(7) 0.0151(7) 0.4169(6) 0.144(3) Uani 1 1 d . U . . .
H61A H 0.579706 0.048837 0.466637 0.173 Uiso 1 1 calc R U . B 1
H61B H 0.593171 -0.023896 0.409940 0.173 Uiso 1 1 calc R U . B 1
C62 C 0.1717(7) 0.1488(8) 0.1912(9) 0.207(7) Uani 1 1 d . . . . .
H62A H 0.195722 0.205511 0.226949 0.311 Uiso 1 1 calc R U . . .
H62B H 0.102983 0.122131 0.182698 0.311 Uiso 1 1 calc R U . . .
H62C H 0.175891 0.160617 0.147384 0.311 Uiso 1 1 calc R U . . .
C63 C 0.2304(5) 0.0881(6) 0.2153(6) 0.135(3) Uani 1 1 d D . . . .
C64 C 0.194(2) -0.0078(13) 0.192(3) 0.19(2) Uani 0.38(3) 1 d D . P G 2
H64A H 0.231694 -0.032003 0.166524 0.292 Uiso 0.38(3) 1 calc R U P G 2
H64B H 0.124354 -0.022674 0.160465 0.292 Uiso 0.38(3) 1 calc R U P G 2
H64C H 0.201295 -0.034397 0.232607 0.292 Uiso 0.38(3) 1 calc R U P G 2
C65 C 0.2292(12) 0.0329(19) 0.2648(16) 0.182(15) Uani 0.62(3) 1 d D . P G 1
H65A H 0.252466 -0.020416 0.253229 0.273 Uiso 0.62(3) 1 calc R U P G 1
H65B H 0.161840 0.013941 0.262320 0.273 Uiso 0.62(3) 1 calc R U P G 1
H65C H 0.272381 0.067504 0.312413 0.273 Uiso 0.62(3) 1 calc R U P G 1
C1 C 0.2105(8) 0.0350(6) -0.0009(6) 0.185(5) Uani 1 1 d D U . . .
C70 C 0.6006(4) 0.1056(3) 0.0497(3) 0.0788(13) Uani 1 1 d . . . . .
H70A H 0.612089 0.046135 0.034928 0.095 Uiso 1 1 calc R U . . .
H70B H 0.664847 0.150448 0.068991 0.095 Uiso 1 1 calc R U . . .
C71 C 0.5618(4) 0.1019(3) 0.1075(2) 0.0653(10) Uani 1 1 d . . . . .
C72 C 0.4563(4) -0.0567(3) 0.2005(3) 0.0742(12) Uani 1 1 d . . . . .
C73 C 0.4203(5) -0.1492(4) 0.2100(4) 0.118(3) Uani 1 1 d D . . . .
H73A H 0.387561 -0.190496 0.162773 0.142 Uiso 0.780(8) 1 calc R U P E 1
H73B H 0.369447 -0.146202 0.229731 0.142 Uiso 0.780(8) 1 calc R U P E 1
H73C H 0.426344 -0.195080 0.174173 0.142 Uiso 0.220(8) 1 calc R U P E 2
H73D H 0.349828 -0.159116 0.202288 0.142 Uiso 0.220(8) 1 calc R U P E 2
Br11 Br 0.4147(4) -0.1341(2) 0.47544(18) 0.194(2) Uani 0.346(3) 1 d . . P B 2
Br3 Br 0.4950(7) -0.1647(4) 0.3041(3) 0.134(3) Uani 0.220(8) 1 d D . P E 2
C3 C 0.1594(13) -0.0590(9) -0.0254(10) 0.198(10) Uani 0.691(15) 1 d D . P H 1
H3A H 0.207324 -0.095928 -0.014679 0.297 Uiso 0.691(15) 1 calc R U P H 1
H3B H 0.122028 -0.072582 -0.076318 0.297 Uiso 0.691(15) 1 calc R U P H 1
H3C H 0.114194 -0.072331 -0.001761 0.297 Uiso 0.691(15) 1 calc R U P H 1
C4 C 0.1588(17) 0.1034(13) -0.0181(11) 0.221(9) Uani 0.691(15) 1 d D U P H 1
H4A H 0.124567 0.114065 0.013506 0.332 Uiso 0.691(15) 1 calc R U P H 1
H4B H 0.110672 0.083633 -0.066882 0.332 Uiso 0.691(15) 1 calc R U P H 1
H4C H 0.205776 0.159283 -0.012862 0.332 Uiso 0.691(15) 1 calc R U P H 1
C2 C 0.1136(15) 0.004(4) -0.002(2) 0.214(11) Uani 0.309(15) 1 d D U P H 2
H2A H 0.099034 -0.061414 -0.006912 0.321 Uiso 0.309(15) 1 calc R U P H 2
H2B H 0.065166 0.018397 -0.042258 0.321 Uiso 0.309(15) 1 calc R U P H 2
H2C H 0.110394 0.033583 0.041578 0.321 Uiso 0.309(15) 1 calc R U P H 2
C5 C 0.240(2) 0.100(2) -0.0364(16) 0.185(5) Uani 0.309(15) 1 d D U P H 2
H5A H 0.266084 0.159577 -0.004365 0.277 Uiso 0.309(15) 1 calc R U P H 2
H5B H 0.183071 0.100719 -0.077655 0.277 Uiso 0.309(15) 1 calc R U P H 2
H5C H 0.291146 0.083370 -0.051391 0.277 Uiso 0.309(15) 1 calc R U P H 2
C56 C 1.1308(13) 0.5531(13) 1.0182(8) 0.264(9) Uani 1 1 d . . . I 1
H56A H 1.087328 0.524701 0.969113 0.396 Uiso 1 1 calc R U . I 1
H56B H 1.093930 0.545349 1.048361 0.396 Uiso 1 1 calc R U . I 1
H56C H 1.186209 0.524801 1.032504 0.396 Uiso 1 1 calc R U . I 1
C30 C 1.1928(13) 0.7276(11) 1.0726(6) 0.230(6) Uani 1 1 d . U . J 1
H30A H 1.260120 0.758923 1.081148 0.345 Uiso 1 1 calc R U . J 1
H30B H 1.189358 0.717561 1.117064 0.345 Uiso 1 1 calc R U . J 1
H30C H 1.147470 0.764290 1.053084 0.345 Uiso 1 1 calc R U . J 1
C29 C 1.2842(12) 0.6230(11) 1.0725(6) 0.129(6) Uani 0.583(15) 1 d . . P I 1
H29A H 1.296718 0.575180 1.042761 0.193 Uiso 0.583(15) 1 calc R U P I 1
H29B H 1.283537 0.604369 1.115172 0.193 Uiso 0.583(15) 1 calc R U P I 1
H29C H 1.336205 0.678201 1.085399 0.193 Uiso 0.583(15) 1 calc R U P I 1
C1A C 1.0486(13) 0.6607(16) 1.0265(8) 0.120(7) Uani 0.417(15) 1 d . . P I 2
H1AA H 1.044591 0.722346 1.023072 0.180 Uiso 0.417(15) 1 calc R U P I 2
H1AB H 1.044434 0.650597 1.070759 0.180 Uiso 0.417(15) 1 calc R U P I 2
H1AC H 0.994098 0.617962 0.986846 0.180 Uiso 0.417(15) 1 calc R U P I 2
C5A C 0.345(2) 0.383(2) 0.3941(17) 0.174(4) Uani 0.419(16) 1 d . U P K 2
H5AA H 0.404100 0.429767 0.404406 0.260 Uiso 0.419(16) 1 calc R U P K 2
H5AB H 0.310811 0.401908 0.424328 0.260 Uiso 0.419(16) 1 calc R U P K 2
H5AC H 0.300641 0.373030 0.344655 0.260 Uiso 0.419(16) 1 calc R U P K 2
C51A C 0.440(2) 0.286(3) 0.4727(17) 0.192(11) Uani 0.419(16) 1 d . U P K 2
H51A H 0.465262 0.340898 0.509955 0.288 Uiso 0.419(16) 1 calc R U P K 2
H51B H 0.494647 0.266957 0.464123 0.288 Uiso 0.419(16) 1 calc R U P K 2
H51C H 0.404797 0.237810 0.487371 0.288 Uiso 0.419(16) 1 calc R U P K 2
C59 C 0.2813(17) 0.307(2) 0.3978(13) 0.197(10) Uani 0.581(16) 1 d . U P K 1
H59A H 0.281452 0.342712 0.440913 0.295 Uiso 0.581(16) 1 calc R U P K 1
H59B H 0.239437 0.246374 0.386856 0.295 Uiso 0.581(16) 1 calc R U P K 1
H59C H 0.255598 0.336094 0.358829 0.295 Uiso 0.581(16) 1 calc R U P K 1
C51 C 0.447(2) 0.382(2) 0.4426(16) 0.215(10) Uani 0.581(16) 1 d . U P K 1
H51D H 0.426239 0.422951 0.472101 0.322 Uiso 0.581(16) 1 calc R U P K 1
H51E H 0.461819 0.412554 0.408059 0.322 Uiso 0.581(16) 1 calc R U P K 1
H51F H 0.506665 0.367025 0.472265 0.322 Uiso 0.581(16) 1 calc R U P K 1
C7 C 0.7947(12) 0.3485(11) 0.7294(11) 0.174(7) Uani 0.688(11) 1 d . U P L 1
H7A H 0.749685 0.301409 0.737461 0.261 Uiso 0.688(11) 1 calc R U P L 1
H7B H 0.842541 0.386354 0.774670 0.261 Uiso 0.688(11) 1 calc R U P L 1
H7C H 0.829534 0.320529 0.703357 0.261 Uiso 0.688(11) 1 calc R U P L 1
C28 C 0.6851(10) 0.4478(11) 0.7331(9) 0.137(5) Uani 0.688(11) 1 d . . P L 1
H28A H 0.643736 0.398997 0.742475 0.205 Uiso 0.688(11) 1 calc R U P L 1
H28B H 0.644316 0.485192 0.708806 0.205 Uiso 0.688(11) 1 calc R U P L 1
H28C H 0.735787 0.484846 0.777701 0.205 Uiso 0.688(11) 1 calc R U P L 1
C6 C 0.6551(11) 0.3520(10) 0.6211(7) 0.132(2) Uani 0.688(11) 1 d . U P L 1
H6A H 0.681424 0.312321 0.595202 0.197 Uiso 0.688(11) 1 calc R U P L 1
H6B H 0.625026 0.391344 0.591945 0.197 Uiso 0.688(11) 1 calc R U P L 1
H6C H 0.605245 0.315479 0.632922 0.197 Uiso 0.688(11) 1 calc R U P L 1
C6A C 0.624(2) 0.413(3) 0.6282(19) 0.142(7) Uani 0.312(11) 1 d . U P L 2
H6AA H 0.605824 0.466571 0.646977 0.213 Uiso 0.312(11) 1 calc R U P L 2
H6AB H 0.573578 0.359101 0.621328 0.213 Uiso 0.312(11) 1 calc R U P L 2
H6AC H 0.628195 0.417964 0.582984 0.213 Uiso 0.312(11) 1 calc R U P L 2
C7A C 0.744(2) 0.3209(18) 0.6567(15) 0.127(3) Uani 0.312(11) 1 d . U P L 2
H7AA H 0.715361 0.309444 0.605290 0.191 Uiso 0.312(11) 1 calc R U P L 2
H7AB H 0.708646 0.274100 0.672056 0.191 Uiso 0.312(11) 1 calc R U P L 2
H7AC H 0.813553 0.319946 0.672789 0.191 Uiso 0.312(11) 1 calc R U P L 2
C28A C 0.736(3) 0.426(2) 0.7544(17) 0.127(2) Uani 0.312(11) 1 d . U P L 2
H28D H 0.678359 0.386197 0.755705 0.190 Uiso 0.312(11) 1 calc R U P L 2
H28E H 0.733912 0.488841 0.767255 0.190 Uiso 0.312(11) 1 calc R U P L 2
H28F H 0.796140 0.415868 0.787724 0.190 Uiso 0.312(11) 1 calc R U P L 2
C20 C 0.9130(8) 0.8757(5) 0.5420(5) 0.170(5) Uani 1 1 d D U . . .
H20A H 0.904635 0.849246 0.579926 0.256 Uiso 1 1 calc R U . . .
H20B H 0.922465 0.941137 0.554909 0.256 Uiso 1 1 calc R U . . .
H20C H 0.970720 0.862273 0.534578 0.256 Uiso 1 1 calc R U . . .
C21 C 0.8354(11) 0.8691(6) 0.4164(5) 0.196(6) Uani 1 1 d D U . . .
H21A H 0.901141 0.868512 0.417224 0.294 Uiso 1 1 calc R U . . .
H21B H 0.826626 0.930561 0.418988 0.294 Uiso 1 1 calc R U . . .
H21C H 0.785446 0.829263 0.372757 0.294 Uiso 1 1 calc R U . . .
C22 C 0.7418(8) 0.8718(6) 0.4838(8) 0.200(6) Uani 1 1 d D U . . .
H22A H 0.683118 0.846945 0.440260 0.301 Uiso 1 1 calc R U . . .
H22B H 0.758702 0.937705 0.492536 0.301 Uiso 1 1 calc R U . . .
H22C H 0.728524 0.853601 0.523183 0.301 Uiso 1 1 calc R U . . .
C49 C 0.6712(12) 0.7372(5) 0.1557(6) 0.200(6) Uani 1 1 d . . . . .
H49A H 0.672546 0.764222 0.201704 0.299 Uiso 0.26(4) 1 calc R U P F 1
H49B H 0.658144 0.779322 0.124849 0.299 Uiso 0.26(4) 1 calc R U P F 1
H49C H 0.735027 0.724138 0.161496 0.299 Uiso 0.26(4) 1 calc R U P F 1
H49D H 0.616187 0.738576 0.170580 0.299 Uiso 0.74(4) 1 calc R U P F 2
H49E H 0.677739 0.784792 0.130368 0.299 Uiso 0.74(4) 1 calc R U P F 2
H49F H 0.732208 0.747030 0.197128 0.299 Uiso 0.74(4) 1 calc R U P F 2
C47 C 0.604(2) 0.6217(9) 0.0468(7) 0.212(17) Uani 0.67(2) 1 d . . P F 1
H47A H 0.669515 0.610292 0.058203 0.319 Uiso 0.67(2) 1 calc R U P F 1
H47B H 0.600825 0.674271 0.026012 0.319 Uiso 0.67(2) 1 calc R U P F 1
H47C H 0.554274 0.568934 0.013152 0.319 Uiso 0.67(2) 1 calc R U P F 1
C48 C 0.4912(15) 0.6421(10) 0.0871(10) 0.273(9) Uani 1 1 d . U . . .
H48A H 0.453421 0.581612 0.058900 0.410 Uiso 1 1 calc R U . F 1
H48B H 0.487662 0.684354 0.056301 0.410 Uiso 1 1 calc R U . F 1
H48C H 0.463721 0.661196 0.121611 0.410 Uiso 1 1 calc R U . F 1
C47A C 0.737(3) 0.638(2) 0.0766(19) 0.144(12) Uani 0.33(2) 1 d . U P F 2
H47D H 0.801716 0.651808 0.115336 0.216 Uiso 0.33(2) 1 calc R U P F 2
H47E H 0.737948 0.679745 0.045840 0.216 Uiso 0.33(2) 1 calc R U P F 2
H47F H 0.722081 0.576022 0.049454 0.216 Uiso 0.33(2) 1 calc R U P F 2
C53A C 0.652(3) 0.6480(7) 0.1085(6) 0.165(14) Uani 0.74(4) 1 d . . P F 2

loop_
_atom_site_aniso_label
_atom_site_aniso_U_11
_atom_site_aniso_U_22
_atom_site_aniso_U_33
_atom_site_aniso_U_23
_atom_site_aniso_U_13
_atom_site_aniso_U_12
Br7 0.380(15) 0.216(5) 0.231(8) 0.013(5) 0.192(10) 0.147(7)
Br5 0.1493(12) 0.1308(11) 0.1381(11) 0.0487(8) 0.0740(9) -0.0210(8)
Br8 0.363(5) 0.1097(13) 0.1602(18) 0.0918(12) 0.027(3) 0.0158(19)
Br9 0.255(10) 0.237(10) 0.127(4) 0.122(6) -0.006(5) -0.100(7)
Br10 0.1633(7) 0.0737(3) 0.0677(3) 0.0238(3) 0.0285(4) 0.0224(4)
Br1 0.136(2) 0.1153(14) 0.160(4) 0.043(2) -0.0328(19) 0.0433(16)
Br2 0.083(2) 0.115(2) 0.110(3) 0.0347(17) 0.014(2) 0.0556(15)
Br4 0.1301(9) 0.1061(13) 0.224(3) 0.0930(19) 0.0391(11) 0.0338(7)
Br6 0.1107(13) 0.1320(12) 0.181(2) 0.0057(11) 0.0846(13) 0.0478(9)
Ti1 0.0530(3) 0.0457(3) 0.0582(4) 0.0142(3) 0.0196(3) 0.0123(3)
Ti2 0.0560(4) 0.0474(3) 0.0633(4) 0.0110(3) 0.0168(3) 0.0153(3)
Ti3 0.0528(3) 0.0538(3) 0.0481(3) 0.0169(3) 0.0169(3) 0.0123(3)
Ti4 0.0590(4) 0.0628(4) 0.0832(6) 0.0101(4) 0.0091(4) 0.0134(3)
Ti5 0.0584(4) 0.0645(4) 0.0917(6) 0.0115(4) 0.0312(4) 0.0168(3)
O00Q 0.0688(19) 0.0487(15) 0.101(2) 0.0156(15) 0.0219(17) 0.0088(13)
O1 0.0626(16) 0.0595(16) 0.0775(19) 0.0132(14) 0.0265(14) 0.0155(13)
O2 0.0531(13) 0.0484(13) 0.0556(14) 0.0138(11) 0.0162(11) 0.0136(10)
O3 0.0662(17) 0.0541(15) 0.080(2) 0.0220(14) 0.0130(15) 0.0173(13)
O4 0.0549(14) 0.0513(13) 0.0651(16) 0.0151(12) 0.0189(12) 0.0121(11)
O5 0.0546(14) 0.0654(16) 0.0549(15) 0.0141(12) 0.0217(12) 0.0082(12)
O6 0.0733(17) 0.0715(17) 0.0484(14) 0.0201(13) 0.0184(13) 0.0139(14)
O7 0.0629(15) 0.0690(16) 0.0581(16) 0.0274(13) 0.0207(13) 0.0222(13)
O8 0.0712(17) 0.0660(16) 0.0571(16) 0.0166(13) 0.0256(13) 0.0205(14)
O9 0.0684(17) 0.0602(16) 0.085(2) 0.0157(14) 0.0344(16) 0.0182(14)
O10 0.0628(16) 0.0535(15) 0.090(2) 0.0239(14) 0.0313(15) 0.0208(12)
O11 0.0618(16) 0.0534(15) 0.084(2) 0.0042(14) 0.0159(15) 0.0168(12)
O12 0.085(2) 0.097(3) 0.127(3) 0.014(2) 0.058(2) 0.033(2)
O13 0.087(2) 0.079(2) 0.104(3) 0.0293(19) 0.054(2) 0.0187(18)
O14 0.0780(19) 0.0716(18) 0.0719(19) 0.0297(15) 0.0364(16) 0.0234(15)
O15 0.0706(17) 0.0615(16) 0.0577(16) 0.0113(12) 0.0205(14) 0.0151(13)
O16 0.0699(19) 0.0695(19) 0.091(3) 0.0141(17) 0.0131(18) 0.0276(15)
O17 0.084(2) 0.066(2) 0.091(2) 0.0187(18) 0.0091(19) 0.0244(17)
O18 0.0579(14) 0.0497(13) 0.0667(17) 0.0112(12) 0.0185(13) 0.0128(11)
O19 0.0696(19) 0.0584(17) 0.098(3) 0.0111(16) 0.0155(18) 0.0058(14)
O20 0.0587(17) 0.076(2) 0.114(3) 0.0092(19) 0.0286(18) 0.0111(15)
O21 0.068(2) 0.081(2) 0.108(3) 0.007(2) -0.0005(19) 0.0128(17)
O22 0.076(2) 0.0726(19) 0.0638(18) 0.0113(14) 0.0145(15) 0.0163(15)
C31 0.207(8) 0.175(7) 0.085(4) 0.052(4) 0.043(5) -0.033(5)
C66 0.197(9) 0.119(5) 0.050(3) 0.018(3) 0.023(4) -0.067(6)
C8 0.149(6) 0.112(5) 0.056(3) -0.001(3) 0.041(4) -0.048(4)
C9 0.163(7) 0.086(4) 0.051(3) 0.027(3) -0.004(3) -0.040(4)
C10 0.111(4) 0.059(2) 0.049(2) 0.0168(19) 0.002(2) -0.011(2)
C11 0.094(3) 0.061(2) 0.045(2) 0.0124(17) 0.015(2) -0.005(2)
C12 0.104(4) 0.077(3) 0.048(2) 0.001(2) 0.029(2) -0.019(3)
C13 0.091(3) 0.077(3) 0.068(3) -0.008(2) 0.042(3) -0.003(2)
C14 0.068(2) 0.073(3) 0.059(2) 0.0012(19) 0.033(2) 0.005(2)
C15 0.089(3) 0.090(3) 0.068(3) 0.005(2) 0.045(3) -0.003(3)
C16 0.089(3) 0.080(3) 0.078(3) 0.011(2) 0.044(3) -0.005(3)
C17 0.077(3) 0.063(2) 0.066(3) 0.006(2) 0.026(2) 0.005(2)
C18 0.058(2) 0.056(2) 0.056(2) 0.0130(16) 0.0242(17) 0.0144(16)
C19 0.058(2) 0.058(2) 0.056(2) 0.0099(17) 0.0256(17) 0.0133(17)
C68 0.135(4) 0.118(4) 0.110(4) 0.016(3) 0.063(3) -0.039(3)
C24 0.099(4) 0.074(3) 0.193(8) 0.036(4) 0.073(5) 0.041(3)
C25 0.070(2) 0.055(2) 0.068(3) 0.0158(18) 0.027(2) 0.0190(19)
C26 0.074(3) 0.064(2) 0.059(2) 0.0250(19) 0.025(2) 0.021(2)
C27 0.122(5) 0.113(4) 0.065(3) 0.038(3) 0.036(3) 0.050(4)
C23 0.112(4) 0.049(2) 0.109(5) 0.009(3) -0.007(4) 0.019(3)
C32 0.082(3) 0.051(2) 0.078(3) 0.011(2) 0.011(2) 0.021(2)
C33 0.072(3) 0.054(2) 0.064(2) 0.0092(18) 0.012(2) 0.0124(19)
C34 0.061(2) 0.057(2) 0.054(2) 0.0103(17) 0.0179(17) 0.0194(17)
C35 0.058(2) 0.0496(19) 0.070(2) 0.0044(17) 0.0200(19) 0.0196(16)
C36 0.060(2) 0.062(2) 0.078(3) -0.003(2) 0.004(2) 0.0244(19)
C37 0.081(3) 0.058(2) 0.085(3) 0.013(2) 0.006(2) 0.031(2)
C38 0.067(2) 0.056(2) 0.057(2) 0.0122(17) 0.0237(18) 0.0224(17)
C39 0.065(3) 0.060(3) 0.120(5) -0.001(3) -0.013(3) 0.025(2)
C40 0.103(4) 0.055(2) 0.078(3) 0.002(2) -0.031(3) 0.022(2)
C41 0.077(3) 0.048(2) 0.073(3) 0.0169(19) -0.017(2) 0.0121(19)
C42 0.094(3) 0.050(2) 0.060(3) 0.0139(18) -0.011(2) 0.002(2)
C43 0.127(4) 0.050(2) 0.056(3) 0.0136(19) -0.020(3) 0.014(2)
C44 0.269(11) 0.056(3) 0.058(3) 0.016(2) -0.016(4) 0.024(4)
C45 0.206(8) 0.056(3) 0.089(5) 0.010(3) -0.044(5) 0.046(4)
C46 0.293(12) 0.062(3) 0.063(4) 0.020(3) -0.023(5) 0.042(5)
C53 0.079(12) 0.058(9) 0.047(10) 0.026(6) 0.006(6) 0.025(6)
C54 0.100(4) 0.072(3) 0.124(5) 0.028(3) 0.007(4) 0.033(3)
C55 0.063(3) 0.067(3) 0.111(5) 0.023(3) 0.010(3) 0.022(2)
C58 0.161(8) 0.199(10) 0.182(9) 0.013(8) 0.095(7) 0.077(7)
C60 0.104(4) 0.087(3) 0.098(4) 0.043(3) 0.064(3) 0.036(3)
C61 0.145(6) 0.175(7) 0.168(6) 0.103(6) 0.095(5) 0.050(5)
C62 0.090(5) 0.179(10) 0.38(2) 0.090(12) 0.094(9) 0.065(6)
C63 0.063(3) 0.128(6) 0.209(10) 0.036(6) 0.053(5) 0.012(4)
C64 0.096(16) 0.124(19) 0.30(6) -0.05(2) 0.07(3) -0.025(13)
C65 0.104(11) 0.18(2) 0.30(4) 0.11(2) 0.101(16) 0.007(12)
C1 0.128(6) 0.158(8) 0.162(8) 0.012(6) -0.054(6) 0.025(6)
C70 0.102(4) 0.060(2) 0.065(3) 0.013(2) 0.026(3) 0.012(2)
C71 0.079(3) 0.0463(19) 0.065(3) 0.0122(17) 0.023(2) 0.0129(18)
C72 0.070(3) 0.053(2) 0.091(3) 0.014(2) 0.025(2) 0.007(2)
C73 0.103(4) 0.066(3) 0.145(6) 0.038(4) 0.007(4) -0.002(3)
Br11 0.328(6) 0.130(2) 0.117(2) -0.0037(17) 0.124(3) -0.016(3)
Br3 0.199(5) 0.073(3) 0.117(3) 0.025(2) 0.055(3) 0.010(3)
C3 0.158(13) 0.125(11) 0.178(16) -0.052(11) -0.040(12) -0.002(10)
C4 0.192(14) 0.173(12) 0.191(14) -0.003(11) -0.049(12) 0.076(11)
C2 0.137(12) 0.20(2) 0.177(19) 0.011(18) -0.052(14) -0.008(17)
C5 0.128(7) 0.158(8) 0.162(8) 0.012(6) -0.053(7) 0.025(6)
C56 0.29(2) 0.35(2) 0.214(14) 0.207(16) 0.132(14) 0.053(17)
C30 0.313(14) 0.270(12) 0.097(6) 0.016(7) 0.106(8) 0.016(12)
C29 0.155(12) 0.153(12) 0.063(6) 0.047(7) 0.025(7) 0.014(9)
C1A 0.110(12) 0.19(2) 0.069(8) 0.045(10) 0.050(8) 0.011(11)
C5A 0.163(9) 0.199(10) 0.183(9) 0.013(8) 0.094(7) 0.077(7)
C51A 0.177(17) 0.25(2) 0.170(15) 0.042(15) 0.089(11) 0.054(15)
C59 0.181(14) 0.260(19) 0.212(16) 0.026(12) 0.136(12) 0.112(13)
C51 0.203(16) 0.215(15) 0.212(18) -0.011(13) 0.083(13) 0.065(11)
C7 0.168(11) 0.156(11) 0.221(15) 0.124(11) 0.079(10) 0.020(8)
C28 0.097(7) 0.166(12) 0.153(12) 0.041(9) 0.076(8) -0.018(7)
C6 0.137(4) 0.120(4) 0.114(4) 0.015(3) 0.059(4) -0.040(4)
C6A 0.124(10) 0.142(13) 0.156(13) 0.021(11) 0.074(8) -0.007(10)
C7A 0.135(5) 0.117(4) 0.112(4) 0.016(4) 0.063(4) -0.038(4)
C28A 0.135(5) 0.118(4) 0.110(4) 0.016(4) 0.063(4) -0.038(4)
C20 0.180(8) 0.060(3) 0.172(8) 0.007(4) -0.030(6) 0.011(4)
C21 0.285(13) 0.095(5) 0.137(7) 0.034(5) 0.028(8) -0.021(7)
C22 0.168(8) 0.082(5) 0.297(13) -0.008(6) 0.032(8) 0.065(5)
C49 0.333(17) 0.064(4) 0.136(8) 0.028(4) 0.027(9) 0.017(6)
C47 0.41(4) 0.101(9) 0.077(8) 0.054(7) 0.052(13) 0.014(13)
C48 0.319(16) 0.173(10) 0.250(14) 0.123(10) -0.014(11) 0.070(10)
C47A 0.20(2) 0.122(15) 0.153(18) 0.089(14) 0.088(14) 0.044(12)
C53A 0.32(4) 0.074(6) 0.094(8) 0.040(5) 0.061(11) 0.067(11)

loop_
_atom_type_symbol
_atom_type_description
_atom_type_scat_dispersion_real
_atom_type_scat_dispersion_imag
_atom_type_scat_source
C C 0.0181 0.0091 'International Tables Vol C Tables 4.2.6.8 and 6.1.1.4'
H H 0.0000 0.0000 'International Tables Vol C Tables 4.2.6.8 and 6.1.1.4'
Br Br -0.6763 1.2805 'International Tables Vol C Tables 4.2.6.8 and 6.1.1.4'
O O 0.0492 0.0322 'International Tables Vol C Tables 4.2.6.8 and 6.1.1.4'
Ti Ti 0.2191 1.8069 'International Tables Vol C Tables 4.2.6.8 and 6.1.1.4'

loop_
_geom_angle_atom_site_label_1
_geom_angle_atom_site_label_2
_geom_angle_atom_site_label_3
_geom_angle
_geom_angle_site_symmetry_1
_geom_angle_site_symmetry_3
_geom_angle_publ_flag
O2 Ti1 O00Q 168.53(12) . . ?
O2 Ti1 O10 94.27(12) . 2_766 ?
O2 Ti1 O14 95.57(13) . . ?
O2 Ti1 O15 96.72(13) . . ?
O2 Ti1 O18 103.20(12) . . ?
O10 Ti1 O00Q 75.07(12) 2_766 . ?
O14 Ti1 O00Q 79.78(14) . . ?
O14 Ti1 O10 86.39(13) . 2_766 ?
O14 Ti1 O15 164.64(13) . . ?
O15 Ti1 O00Q 86.42(14) . . ?
O15 Ti1 O10 83.55(13) . 2_766 ?
O18 Ti1 O00Q 87.70(12) . . ?
O18 Ti1 O10 162.26(13) . 2_766 ?
O18 Ti1 O14 94.80(13) . . ?
O18 Ti1 O15 91.32(13) . . ?
O1 Ti2 Ti3 129.31(9) . 2_766 ?
O1 Ti2 O2 90.07(12) . . ?
O1 Ti2 O4 163.51(12) . 2_766 ?
O1 Ti2 O8 87.77(13) . 2_766 ?
O2 Ti2 Ti3 40.80(7) . 2_766 ?
O3 Ti2 Ti3 95.01(11) . 2_766 ?
O3 Ti2 O1 96.68(14) . . ?
O3 Ti2 O2 89.86(13) . . ?
O3 Ti2 O4 92.32(13) . 2_766 ?
O3 Ti2 O8 170.17(14) . 2_766 ?
O4 Ti2 Ti3 35.60(8) 2_766 2_766 ?
O4 Ti2 O2 76.12(11) 2_766 . ?
O4 Ti2 O8 81.35(12) 2_766 2_766 ?
O8 Ti2 Ti3 75.47(8) 2_766 2_766 ?
O8 Ti2 O2 81.35(11) 2_766 . ?
O11 Ti2 Ti3 125.09(10) . 2_766 ?
O11 Ti2 O1 101.65(15) . . ?
O11 Ti2 O2 164.79(12) . . ?
O11 Ti2 O3 98.25(15) . . ?
O11 Ti2 O4 90.65(13) . 2_766 ?
O11 Ti2 O8 89.37(14) . 2_766 ?
O2 Ti3 Ti2 41.73(7) 2_766 2_766 ?
O4 Ti3 Ti2 37.34(8) . 2_766 ?
O4 Ti3 O2 78.79(11) . 2_766 ?
O4 Ti3 O7 84.81(12) . . ?
O4 Ti3 O9 165.29(13) . . ?
O5 Ti3 Ti2 132.64(10) . 2_766 ?
O5 Ti3 O2 171.67(12) . 2_766 ?
O5 Ti3 O4 96.53(12) . . ?
O5 Ti3 O7 90.36(12) . . ?
O5 Ti3 O9 92.92(13) . . ?
O6 Ti3 Ti2 97.85(11) . 2_766 ?
O6 Ti3 O2 90.94(13) . 2_766 ?
O6 Ti3 O4 95.26(14) . . ?
O6 Ti3 O5 96.37(14) . . ?
O6 Ti3 O7 173.21(14) . . ?
O6 Ti3 O9 94.86(15) . . ?
O7 Ti3 Ti2 78.08(8) . 2_766 ?
O7 Ti3 O2 82.40(11) . 2_766 ?
O9 Ti3 Ti2 130.27(9) . 2_766 ?
O9 Ti3 O2 90.41(11) . 2_766 ?
O9 Ti3 O7 83.88(13) . . ?
O17 Ti4 Ti5 77.80(12) . . ?
O17 Ti4 O22 84.47(16) . . ?
O18 Ti4 Ti5 40.78(8) . . ?
O18 Ti4 O17 86.17(13) . . ?
O18 Ti4 O22 85.72(13) . . ?
O19 Ti4 Ti5 103.24(12) . . ?
O19 Ti4 O17 173.20(17) . . ?
O19 Ti4 O18 90.33(13) . . ?
O19 Ti4 O22 89.45(15) . . ?
O20 Ti4 Ti5 41.25(11) . . ?
O20 Ti4 O17 91.87(18) . . ?
O20 Ti4 O18 79.56(14) . . ?
O20 Ti4 O19 93.23(18) . . ?
O20 Ti4 O22 165.04(15) . . ?
O21 Ti4 Ti5 140.22(16) . . ?
O21 Ti4 O17 90.77(17) . . ?
O21 Ti4 O18 176.38(19) . . ?
O21 Ti4 O19 92.51(17) . . ?
O21 Ti4 O20 102.5(2) . . ?
O21 Ti4 O22 92.06(19) . . ?
O22 Ti4 Ti5 123.87(10) . . ?
O1 Ti5 Ti4 126.12(11) . . ?
O1 Ti5 O12 102.64(19) . . ?
O1 Ti5 O13 95.09(15) . . ?
O1 Ti5 O16 93.07(15) . . ?
O1 Ti5 O18 90.13(13) . . ?
O1 Ti5 O20 161.14(16) . . ?
O12 Ti5 Ti4 129.76(16) . . ?
O12 Ti5 O13 92.64(19) . . ?
O12 Ti5 O16 93.16(19) . . ?
O12 Ti5 O18 167.15(17) . . ?
O12 Ti5 O20 96.00(18) . . ?
O13 Ti5 Ti4 94.16(12) . . ?
O13 Ti5 O16 168.71(17) . . ?
O13 Ti5 O18 84.67(13) . . ?
O13 Ti5 O20 86.75(16) . . ?
O16 Ti5 Ti4 74.70(11) . . ?
O16 Ti5 O18 87.53(14) . . ?
O16 Ti5 O20 83.02(15) . . ?
O18 Ti5 Ti4 38.36(8) . . ?
O18 Ti5 O20 71.33(13) . . ?
O20 Ti5 Ti4 35.08(11) . . ?
C72 O00Q Ti1 132.8(3) . . ?
Ti5 O1 Ti2 146.9(2) . . ?
Ti1 O2 Ti2 128.42(14) . . ?
Ti1 O2 Ti3 133.77(14) . 2_766 ?
Ti3 O2 Ti2 97.46(10) 2_766 . ?
C41 O3 Ti2 150.7(3) . . ?
Ti3 O4 Ti2 107.05(12) . 2_766 ?
C19 O5 Ti3 141.5(3) . . ?
C11 O6 Ti3 163.8(3) . . ?
C26 O7 Ti3 127.8(3) . . ?
C26 O8 Ti2 130.6(3) . 2_766 ?
C25 O9 Ti3 135.3(3) . . ?
C25 O10 Ti1 132.0(3) . 2_766 ?
C35 O11 Ti2 145.7(3) . . ?
C58 O12 Ti5 152.6(6) . . ?
C60 O13 Ti5 127.1(3) . . ?
C60 O14 Ti1 130.4(4) . . ?
C71 O15 Ti1 131.6(3) . . ?
C55 O16 Ti5 131.8(3) . . ?
C55 O17 Ti4 127.5(4) . . ?
Ti1 O18 Ti4 132.57(16) . . ?
Ti1 O18 Ti5 122.50(15) . . ?
Ti4 O18 Ti5 100.86(12) . . ?
C72 O19 Ti4 132.7(3) . . ?
Ti4 O20 Ti5 103.67(15) . . ?
C63 O20 Ti4 130.3(5) . . ?
C63 O20 Ti5 126.1(5) . . ?
C1 O21 Ti4 160.9(7) . . ?
C71 O22 Ti4 136.5(3) . . ?
C66 C31 C29 105.4(10) . . ?
C66 C31 C1A 107.9(10) . . ?
C56 C31 C66 108.6(10) . . ?
C56 C31 C30 140.6(11) . . ?
C56 C31 C29 83.8(12) . . ?
C30 C31 C66 110.6(9) . . ?
C30 C31 C29 89.9(10) . . ?
C8 C66 C31 119.6(10) . . ?
C9 C66 C31 122.5(10) . . ?
C9 C66 C8 117.9(6) . . ?
C66 C8 H8 118.8 . . ?
C66 C8 C12 122.5(8) . . ?
C12 C8 H8 118.8 . . ?
C66 C9 H9 118.1 . . ?
C66 C9 C10 123.8(7) . . ?
C10 C9 H9 118.1 . . ?
C9 C10 C11 115.8(7) . . ?
C9 C10 C42 122.9(6) . 2_766 ?
C11 C10 C42 121.3(4) . 2_766 ?
O6 C11 C10 117.6(5) . . ?
O6 C11 C12 119.6(5) . . ?
C12 C11 C10 122.8(5) . . ?
C8 C12 C13 121.5(6) . . ?
C11 C12 C8 117.1(6) . . ?
C11 C12 C13 121.4(4) . . ?
C12 C13 H13A 108.7 . . ?
C12 C13 H13B 108.7 . . ?
C12 C13 C14 114.3(5) . . ?
H13A C13 H13B 107.6 . . ?
C14 C13 H13A 108.7 . . ?
C14 C13 H13B 108.7 . . ?
C15 C14 C13 119.5(4) . . ?
C19 C14 C13 122.3(4) . . ?
C19 C14 C15 118.2(4) . . ?
C14 C15 H15 118.7 . . ?
C16 C15 C14 122.6(5) . . ?
C16 C15 H15 118.7 . . ?
C15 C16 C17 117.3(4) . . ?
C15 C16 C68 121.3(5) . . ?
C17 C16 C68 121.4(5) . . ?
C16 C17 H17 118.9 . . ?
C18 C17 C16 122.2(4) . . ?
C18 C17 H17 118.9 . . ?
C17 C18 C38 121.3(4) . . ?
C19 C18 C17 118.1(4) . . ?
C19 C18 C38 120.6(4) . . ?
O5 C19 C14 120.1(4) . . ?
O5 C19 C18 118.4(4) . . ?
C18 C19 C14 121.6(4) . . ?
C16 C68 C7 108.2(8) . . ?
C16 C68 C28 111.0(7) . . ?
C16 C68 C6A 102.7(12) . . ?
C7 C68 C28 104.2(11) . . ?
C6 C68 C16 115.1(7) . . ?
C6 C68 C7 111.6(11) . . ?
C6 C68 C28 106.2(10) . . ?
C7A C68 C16 109.4(10) . . ?
C7A C68 C6A 102.6(18) . . ?
C28A C68 C16 111.8(12) . . ?
C28A C68 C6A 108(2) . . ?
C28A C68 C7A 120(2) . . ?
Br7 C24 H24C 109.5 . . ?
Br7 C24 H24D 109.5 . . ?
Br6 C24 H24A 107.7 . . ?
Br6 C24 H24B 107.7 . . ?
H24C C24 H24D 108.1 . . ?
H24A C24 H24B 107.1 . . ?
C25 C24 Br7 110.8(6) . . ?
C25 C24 Br6 118.3(5) . . ?
C25 C24 H24C 109.5 . . ?
C25 C24 H24D 109.5 . . ?
C25 C24 H24A 107.7 . . ?
C25 C24 H24B 107.7 . . ?
O9 C25 C24 117.5(4) . . ?
O10 C25 O9 127.6(4) . . ?
O10 C25 C24 114.9(4) . . ?
O7 C26 C27 116.4(4) . . ?
O8 C26 O7 127.6(4) . . ?
O8 C26 C27 115.8(4) . . ?
Br8 C27 H27A 109.5 . . ?
Br8 C27 H27B 109.5 . . ?
Br9 C27 H27C 110.0 . . ?
Br9 C27 H27D 110.0 . . ?
C26 C27 Br8 110.5(4) . . ?
C26 C27 Br9 108.4(4) . . ?
C26 C27 H27A 109.5 . . ?
C26 C27 H27B 109.5 . . ?
C26 C27 H27C 110.0 . . ?
C26 C27 H27D 110.0 . . ?
H27A C27 H27B 108.1 . . ?
H27C C27 H27D 108.4 . . ?
C20 C23 C32 112.2(5) . . ?
C20 C23 C22 109.3(8) . . ?
C21 C23 C32 109.3(6) . . ?
C21 C23 C20 112.4(8) . . ?
C21 C23 C22 103.2(9) . . ?
C22 C23 C32 110.0(6) . . ?
C33 C32 C23 122.7(4) . . ?
C33 C32 C37 116.6(4) . . ?
C37 C32 C23 120.7(4) . . ?
C32 C33 H33 118.3 . . ?
C32 C33 C34 123.3(4) . . ?
C34 C33 H33 118.3 . . ?
C33 C34 C35 117.6(4) . . ?
C33 C34 C38 121.1(4) . . ?
C35 C34 C38 121.3(4) . . ?
O11 C35 C34 119.2(4) . . ?
O11 C35 C36 119.8(4) . . ?
C36 C35 C34 121.0(4) . . ?
C35 C36 C37 118.9(4) . . ?
C35 C36 C39 121.3(4) . . ?
C37 C36 C39 119.7(4) . . ?
C32 C37 H37 118.7 . . ?
C36 C37 C32 122.6(4) . . ?
C36 C37 H37 118.7 . . ?
C18 C38 C34 113.1(3) . . ?
C18 C38 H38A 109.0 . . ?
C18 C38 H38B 109.0 . . ?
C34 C38 H38A 109.0 . . ?
C34 C38 H38B 109.0 . . ?
H38A C38 H38B 107.8 . . ?
C36 C39 H39A 108.9 . . ?
C36 C39 H39B 108.9 . . ?
H39A C39 H39B 107.7 . . ?
C40 C39 C36 113.5(5) . . ?
C40 C39 H39A 108.9 . . ?
C40 C39 H39B 108.9 . . ?
C41 C40 C39 123.0(5) . . ?
C41 C40 C45 117.4(7) . . ?
C45 C40 C39 119.5(6) . . ?
O3 C41 C40 118.6(6) . . ?
O3 C41 C43 120.1(4) . . ?
C43 C41 C40 121.2(5) . . ?
C10 C42 H42A 108.6 2_766 . ?
C10 C42 H42B 108.6 2_766 . ?
C10 C42 C43 114.8(5) 2_766 . ?
H42A C42 H42B 107.5 . . ?
C43 C42 H42A 108.6 . . ?
C43 C42 H42B 108.6 . . ?
C41 C43 C42 120.8(4) . . ?
C44 C43 C41 117.8(6) . . ?
C44 C43 C42 121.2(6) . . ?
C43 C44 H44 118.7 . . ?
C46 C44 C43 122.5(8) . . ?
C46 C44 H44 118.7 . . ?
C40 C45 H45 118.7 . . ?
C46 C45 C40 122.6(6) . . ?
C46 C45 H45 118.7 . . ?
C44 C46 C53 135.6(11) . . ?
C44 C46 C53A 111.8(11) . . ?
C45 C46 C44 118.3(6) . . ?
C45 C46 C53 101.1(13) . . ?
C45 C46 C53A 128.8(8) . . ?
C46 C53 C49 104.2(11) . . ?
C46 C53 C47 100.0(16) . . ?
C47 C53 C49 93.4(17) . . ?
C48 C53 C46 131.3(19) . . ?
C48 C53 C49 121.1(14) . . ?
C48 C53 C47 94.5(17) . . ?
Br1 C54 H54C 109.0 . . ?
Br1 C54 H54D 109.0 . . ?
Br2 C54 H54A 110.8 . . ?
Br2 C54 H54B 110.8 . . ?
H54C C54 H54D 107.8 . . ?
H54A C54 H54B 108.9 . . ?
C55 C54 Br1 112.8(5) . . ?
C55 C54 Br2 104.7(5) . . ?
C55 C54 H54C 109.0 . . ?
C55 C54 H54D 109.0 . . ?
C55 C54 H54A 110.8 . . ?
C55 C54 H54B 110.8 . . ?
O16 C55 O17 126.7(5) . . ?
O16 C55 C54 116.3(6) . . ?
O17 C55 C54 116.9(6) . . ?
O12 C58 C5A 113.5(17) . . ?
O12 C58 C51A 107.8(15) . . ?
O12 C58 C51 114.4(15) . . ?
C5A C58 C51A 129(2) . . ?
C59 C58 O12 115.6(15) . . ?
C59 C58 C51 117.4(19) . . ?
O13 C60 C61 117.3(5) . . ?
O14 C60 O13 126.2(5) . . ?
O14 C60 C61 116.3(6) . . ?
Br5 C61 H61A 108.7 . . ?
Br5 C61 H61B 108.7 . . ?
C60 C61 Br5 114.0(6) . . ?
C60 C61 H61A 108.7 . . ?
C60 C61 H61B 108.7 . . ?
H61A C61 H61B 107.6 . . ?
H62A C62 H62B 109.5 . . ?
H62A C62 H62C 109.5 . . ?
H62B C62 H62C 109.5 . . ?
C63 C62 H62A 109.5 . . ?
C63 C62 H62B 109.5 . . ?
C63 C62 H62C 109.5 . . ?
C62 C63 O20 109.2(8) . . ?
C62 C63 C64 123(2) . . ?
C62 C63 C65 130.5(12) . . ?
C64 C63 O20 113.9(13) . . ?
C65 C63 O20 113.0(8) . . ?
C63 C64 H64A 109.5 . . ?
C63 C64 H64B 109.5 . . ?
C63 C64 H64C 109.5 . . ?
H64A C64 H64B 109.5 . . ?
H64A C64 H64C 109.5 . . ?
H64B C64 H64C 109.5 . . ?
C63 C65 H65A 109.5 . . ?
C63 C65 H65B 109.5 . . ?
C63 C65 H65C 109.5 . . ?
H65A C65 H65B 109.5 . . ?
H65A C65 H65C 109.5 . . ?
H65B C65 H65C 109.5 . . ?
O21 C1 C3 110.9(10) . . ?
O21 C1 C4 113.1(11) . . ?
O21 C1 C2 105.6(18) . . ?
O21 C1 C5 111.5(14) . . ?
C4 C1 C3 120.7(13) . . ?
C5 C1 C2 127(2) . . ?
Br10 C70 H70A 108.7 . . ?
Br10 C70 H70B 108.7 . . ?
H70A C70 H70B 107.6 . . ?
C71 C70 Br10 114.1(4) . . ?
C71 C70 H70A 108.7 . . ?
C71 C70 H70B 108.7 . . ?
O15 C71 C70 113.2(4) . . ?
O22 C71 O15 127.2(4) . . ?
O22 C71 C70 119.6(4) . . ?
O00Q C72 O19 127.0(4) . . ?
O00Q C72 C73 119.7(5) . . ?
O19 C72 C73 113.2(4) . . ?
Br4 C73 H73A 107.8 . . ?
Br4 C73 H73B 107.8 . . ?
C72 C73 Br4 117.9(4) . . ?
C72 C73 H73A 107.8 . . ?
C72 C73 H73B 107.8 . . ?
C72 C73 H73C 109.2 . . ?
C72 C73 H73D 109.2 . . ?
C72 C73 Br3 112.1(4) . . ?
H73A C73 H73B 107.2 . . ?
H73C C73 H73D 107.9 . . ?
Br3 C73 H73C 109.2 . . ?
Br3 C73 H73D 109.2 . . ?
C1 C3 H3A 109.5 . . ?
C1 C3 H3B 109.5 . . ?
C1 C3 H3C 109.5 . . ?
H3A C3 H3B 109.5 . . ?
H3A C3 H3C 109.5 . . ?
H3B C3 H3C 109.5 . . ?
C1 C4 H4A 109.5 . . ?
C1 C4 H4B 109.5 . . ?
C1 C4 H4C 109.5 . . ?
H4A C4 H4B 109.5 . . ?
H4A C4 H4C 109.5 . . ?
H4B C4 H4C 109.5 . . ?
C1 C2 H2A 109.5 . . ?
C1 C2 H2B 109.5 . . ?
C1 C2 H2C 109.5 . . ?
H2A C2 H2B 109.5 . . ?
H2A C2 H2C 109.5 . . ?
H2B C2 H2C 109.5 . . ?
C1 C5 H5A 109.5 . . ?
C1 C5 H5B 109.5 . . ?
C1 C5 H5C 109.5 . . ?
H5A C5 H5B 109.5 . . ?
H5A C5 H5C 109.5 . . ?
H5B C5 H5C 109.5 . . ?
C31 C56 H56A 109.5 . . ?
C31 C56 H56B 109.5 . . ?
C31 C56 H56C 109.5 . . ?
H56A C56 H56B 109.5 . . ?
H56A C56 H56C 109.5 . . ?
H56B C56 H56C 109.5 . . ?
C31 C30 H30A 109.5 . . ?
C31 C30 H30B 109.5 . . ?
C31 C30 H30C 109.5 . . ?
H30A C30 H30B 109.5 . . ?
H30A C30 H30C 109.5 . . ?
H30B C30 H30C 109.5 . . ?
C31 C29 H29A 109.5 . . ?
C31 C29 H29B 109.5 . . ?
C31 C29 H29C 109.5 . . ?
H29A C29 H29B 109.5 . . ?
H29A C29 H29C 109.5 . . ?
H29B C29 H29C 109.5 . . ?
C31 C1A H1AA 109.5 . . ?
C31 C1A H1AB 109.5 . . ?
C31 C1A H1AC 109.5 . . ?
H1AA C1A H1AB 109.5 . . ?
H1AA C1A H1AC 109.5 . . ?
H1AB C1A H1AC 109.5 . . ?
C58 C5A H5AA 109.5 . . ?
C58 C5A H5AB 109.5 . . ?
C58 C5A H5AC 109.5 . . ?
H5AA C5A H5AB 109.5 . . ?
H5AA C5A H5AC 109.5 . . ?
H5AB C5A H5AC 109.5 . . ?
C58 C51A H51A 109.5 . . ?
C58 C51A H51B 109.5 . . ?
C58 C51A H51C 109.5 . . ?
H51A C51A H51B 109.5 . . ?
H51A C51A H51C 109.5 . . ?
H51B C51A H51C 109.5 . . ?
C58 C59 H59A 109.5 . . ?
C58 C59 H59B 109.5 . . ?
C58 C59 H59C 109.5 . . ?
H59A C59 H59B 109.5 . . ?
H59A C59 H59C 109.5 . . ?
H59B C59 H59C 109.5 . . ?
C58 C51 H51D 109.5 . . ?
C58 C51 H51E 109.5 . . ?
C58 C51 H51F 109.5 . . ?
H51D C51 H51E 109.5 . . ?
H51D C51 H51F 109.5 . . ?
H51E C51 H51F 109.5 . . ?
C68 C7 H7A 109.5 . . ?
C68 C7 H7B 109.5 . . ?
C68 C7 H7C 109.5 . . ?
H7A C7 H7B 109.5 . . ?
H7A C7 H7C 109.5 . . ?
H7B C7 H7C 109.5 . . ?
C68 C28 H28A 109.5 . . ?
C68 C28 H28B 109.5 . . ?
C68 C28 H28C 109.5 . . ?
H28A C28 H28B 109.5 . . ?
H28A C28 H28C 109.5 . . ?
H28B C28 H28C 109.5 . . ?
C68 C6 H6A 109.5 . . ?
C68 C6 H6B 109.5 . . ?
C68 C6 H6C 109.5 . . ?
H6A C6 H6B 109.5 . . ?
H6A C6 H6C 109.5 . . ?
H6B C6 H6C 109.5 . . ?
C68 C6A H6AA 109.5 . . ?
C68 C6A H6AB 109.5 . . ?
C68 C6A H6AC 109.5 . . ?
H6AA C6A H6AB 109.5 . . ?
H6AA C6A H6AC 109.5 . . ?
H6AB C6A H6AC 109.5 . . ?
C68 C7A H7AA 109.5 . . ?
C68 C7A H7AB 109.5 . . ?
C68 C7A H7AC 109.5 . . ?
H7AA C7A H7AB 109.5 . . ?
H7AA C7A H7AC 109.5 . . ?
H7AB C7A H7AC 109.5 . . ?
C68 C28A H28D 109.5 . . ?
C68 C28A H28E 109.5 . . ?
C68 C28A H28F 109.5 . . ?
H28D C28A H28E 109.5 . . ?
H28D C28A H28F 109.5 . . ?
H28E C28A H28F 109.5 . . ?
C23 C20 H20A 109.5 . . ?
C23 C20 H20B 109.5 . . ?
C23 C20 H20C 109.5 . . ?
H20A C20 H20B 109.5 . . ?
H20A C20 H20C 109.5 . . ?
H20B C20 H20C 109.5 . . ?
C23 C21 H21A 109.5 . . ?
C23 C21 H21B 109.5 . . ?
C23 C21 H21C 109.5 . . ?
H21A C21 H21B 109.5 . . ?
H21A C21 H21C 109.5 . . ?
H21B C21 H21C 109.5 . . ?
C23 C22 H22A 109.5 . . ?
C23 C22 H22B 109.5 . . ?
C23 C22 H22C 109.5 . . ?
H22A C22 H22B 109.5 . . ?
H22A C22 H22C 109.5 . . ?
H22B C22 H22C 109.5 . . ?
C53 C49 H49A 109.5 . . ?
C53 C49 H49B 109.5 . . ?
C53 C49 H49C 109.5 . . ?
H49A C49 H49B 109.5 . . ?
H49A C49 H49C 109.5 . . ?
H49B C49 H49C 109.5 . . ?
H49D C49 H49E 109.5 . . ?
H49D C49 H49F 109.5 . . ?
H49E C49 H49F 109.5 . . ?
C53A C49 H49D 109.5 . . ?
C53A C49 H49E 109.5 . . ?
C53A C49 H49F 109.5 . . ?
C53 C47 H47A 109.5 . . ?
C53 C47 H47B 109.5 . . ?
C53 C47 H47C 109.5 . . ?
H47A C47 H47B 109.5 . . ?
H47A C47 H47C 109.5 . . ?
H47B C47 H47C 109.5 . . ?
C53 C48 H48A 109.5 . . ?
C53 C48 H48B 109.5 . . ?
C53 C48 H48C 109.5 . . ?
H48A C48 H48B 109.5 . . ?
H48A C48 H48C 109.5 . . ?
H48B C48 H48C 109.5 . . ?
H47D C47A H47E 109.5 . . ?
H47D C47A H47F 109.5 . . ?
H47E C47A H47F 109.5 . . ?
C53A C47A H47D 109.5 . . ?
C53A C47A H47E 109.5 . . ?
C53A C47A H47F 109.5 . . ?
C49 C53A C46 103.8(12) . . ?
C49 C53A C47A 115(2) . . ?
C47A C53A C46 117.9(15) . . ?

loop_
_geom_bond_atom_site_label_1
_geom_bond_atom_site_label_2
_geom_bond_distance
_geom_bond_site_symmetry_2
_geom_bond_publ_flag
Br7 C24 1.862(10) . ?
Br5 C61 2.004(9) . ?
Br8 C27 1.858(6) . ?
Br9 C27 1.918(7) . ?
Br10 C70 1.921(5) . ?
Br1 C54 1.874(6) . ?
Br2 C54 1.954(6) . ?
Br4 C73 1.849(5) . ?
Br6 C24 1.811(7) . ?
Ti1 O00Q 2.178(3) . ?
Ti1 O2 1.758(3) . ?
Ti1 O10 2.078(3) 2_766 ?
Ti1 O14 2.010(3) . ?
Ti1 O15 2.027(3) . ?
Ti1 O18 1.814(3) . ?
Ti2 Ti3 3.2023(10) 2_766 ?
Ti2 O1 1.877(3) . ?
Ti2 O2 2.150(3) . ?
Ti2 O3 1.818(3) . ?
Ti2 O4 2.032(3) 2_766 ?
Ti2 O8 2.105(3) 2_766 ?
Ti2 O11 1.805(3) . ?
Ti3 O2 2.111(3) 2_766 ?
Ti3 O4 1.950(3) . ?
Ti3 O5 1.809(3) . ?
Ti3 O6 1.783(3) . ?
Ti3 O7 2.073(3) . ?
Ti3 O9 2.030(3) . ?
Ti4 Ti5 3.1849(14) . ?
Ti4 O17 2.033(4) . ?
Ti4 O18 2.013(3) . ?
Ti4 O19 1.997(3) . ?
Ti4 O20 1.884(4) . ?
Ti4 O21 1.748(4) . ?
Ti4 O22 2.079(4) . ?
Ti5 O1 1.760(3) . ?
Ti5 O12 1.764(4) . ?
Ti5 O13 2.052(4) . ?
Ti5 O16 2.057(4) . ?
Ti5 O18 2.118(3) . ?
Ti5 O20 2.161(4) . ?
O00Q C72 1.226(6) . ?
O3 C41 1.353(5) . ?
O5 C19 1.356(5) . ?
O6 C11 1.345(5) . ?
O7 C26 1.263(5) . ?
O8 C26 1.241(5) . ?
O9 C25 1.247(5) . ?
O10 C25 1.228(5) . ?
O11 C35 1.365(5) . ?
O12 C58 1.401(12) . ?
O13 C60 1.256(7) . ?
O14 C60 1.232(6) . ?
O15 C71 1.257(5) . ?
O16 C55 1.232(8) . ?
O17 C55 1.261(7) . ?
O19 C72 1.253(6) . ?
O20 C63 1.466(7) . ?
O21 C1 1.417(11) . ?
O22 C71 1.235(6) . ?
C31 C66 1.562(10) . ?
C31 C56 1.383(19) . ?
C31 C30 1.410(17) . ?
C31 C29 1.81(2) . ?
C31 C1A 1.83(2) . ?
C66 C8 1.389(14) . ?
C66 C9 1.349(14) . ?
C8 H8 0.9500 . ?
C8 C12 1.397(7) . ?
C9 H9 0.9500 . ?
C9 C10 1.402(8) . ?
C10 C11 1.409(8) . ?
C10 C42 1.501(9) 2_766 ?
C11 C12 1.378(8) . ?
C12 C13 1.503(9) . ?
C13 H13A 0.9900 . ?
C13 H13B 0.9900 . ?
C13 C14 1.527(6) . ?
C14 C15 1.394(7) . ?
C14 C19 1.392(6) . ?
C15 H15 0.9500 . ?
C15 C16 1.381(8) . ?
C16 C17 1.399(7) . ?
C16 C68 1.542(8) . ?
C17 H17 0.9500 . ?
C17 C18 1.399(6) . ?
C18 C19 1.388(6) . ?
C18 C38 1.502(6) . ?
C68 C7 1.548(18) . ?
C68 C28 1.555(16) . ?
C68 C6 1.468(15) . ?
C68 C6A 1.71(4) . ?
C68 C7A 1.43(3) . ?
C68 C28A 1.41(3) . ?
C24 H24C 0.9900 . ?
C24 H24D 0.9900 . ?
C24 H24A 0.9900 . ?
C24 H24B 0.9900 . ?
C24 C25 1.516(7) . ?
C26 C27 1.521(7) . ?
C27 H27A 0.9900 . ?
C27 H27B 0.9900 . ?
C27 H27C 0.9900 . ?
C27 H27D 0.9900 . ?
C23 C32 1.536(7) . ?
C23 C20 1.470(7) . ?
C23 C21 1.468(8) . ?
C23 C22 1.477(8) . ?
C32 C33 1.385(6) . ?
C32 C37 1.390(7) . ?
C33 H33 0.9500 . ?
C33 C34 1.394(6) . ?
C34 C35 1.396(6) . ?
C34 C38 1.520(5) . ?
C35 C36 1.384(6) . ?
C36 C37 1.386(7) . ?
C36 C39 1.521(7) . ?
C37 H37 0.9500 . ?
C38 H38A 0.9900 . ?
C38 H38B 0.9900 . ?
C39 H39A 0.9900 . ?
C39 H39B 0.9900 . ?
C39 C40 1.483(10) . ?
C40 C41 1.404(7) . ?
C40 C45 1.410(10) . ?
C41 C43 1.391(9) . ?
C42 H42A 0.9900 . ?
C42 H42B 0.9900 . ?
C42 C43 1.526(7) . ?
C43 C44 1.390(8) . ?
C44 H44 0.9500 . ?
C44 C46 1.389(11) . ?
C45 H45 0.9500 . ?
C45 C46 1.350(14) . ?
C46 C53 1.512(16) . ?
C46 C53A 1.710(19) . ?
C53 C49 1.68(2) . ?
C53 C47 1.66(3) . ?
C53 C48 1.29(3) . ?
C54 H54C 0.9900 . ?
C54 H54D 0.9900 . ?
C54 H54A 0.9900 . ?
C54 H54B 0.9900 . ?
C54 C55 1.515(8) . ?
C58 C5A 1.41(3) . ?
C58 C51A 1.49(3) . ?
C58 C59 1.30(2) . ?
C58 C51 1.43(3) . ?
C60 C61 1.491(9) . ?
C61 H61A 0.9900 . ?
C61 H61B 0.9900 . ?
C62 H62A 0.9800 . ?
C62 H62B 0.9800 . ?
C62 H62C 0.9800 . ?
C62 C63 1.425(13) . ?
C63 C64 1.434(17) . ?
C63 C65 1.440(16) . ?
C64 H64A 0.9800 . ?
C64 H64B 0.9800 . ?
C64 H64C 0.9800 . ?
C65 H65A 0.9800 . ?
C65 H65B 0.9800 . ?
C65 H65C 0.9800 . ?
C1 C3 1.442(12) . ?
C1 C4 1.434(12) . ?
C1 C2 1.436(13) . ?
C1 C5 1.432(13) . ?
C70 H70A 0.9900 . ?
C70 H70B 0.9900 . ?
C70 C71 1.515(7) . ?
C72 C73 1.509(7) . ?
C73 H73A 0.9900 . ?
C73 H73B 0.9900 . ?
C73 H73C 0.9900 . ?
C73 H73D 0.9900 . ?
C73 Br3 1.964(7) . ?
C3 H3A 0.9800 . ?
C3 H3B 0.9800 . ?
C3 H3C 0.9800 . ?
C4 H4A 0.9800 . ?
C4 H4B 0.9800 . ?
C4 H4C 0.9800 . ?
C2 H2A 0.9800 . ?
C2 H2B 0.9800 . ?
C2 H2C 0.9800 . ?
C5 H5A 0.9800 . ?
C5 H5B 0.9800 . ?
C5 H5C 0.9800 . ?
C56 H56A 0.9800 . ?
C56 H56B 0.9800 . ?
C56 H56C 0.9800 . ?
C30 H30A 0.9800 . ?
C30 H30B 0.9800 . ?
C30 H30C 0.9800 . ?
C29 H29A 0.9800 . ?
C29 H29B 0.9800 . ?
C29 H29C 0.9800 . ?
C1A H1AA 0.9800 . ?
C1A H1AB 0.9800 . ?
C1A H1AC 0.9800 . ?
C5A H5AA 0.9800 . ?
C5A H5AB 0.9800 . ?
C5A H5AC 0.9800 . ?
C51A H51A 0.9800 . ?
C51A H51B 0.9800 . ?
C51A H51C 0.9800 . ?
C59 H59A 0.9800 . ?
C59 H59B 0.9800 . ?
C59 H59C 0.9800 . ?
C51 H51D 0.9800 . ?
C51 H51E 0.9800 . ?
C51 H51F 0.9800 . ?
C7 H7A 0.9800 . ?
C7 H7B 0.9800 . ?
C7 H7C 0.9800 . ?
C28 H28A 0.9800 . ?
C28 H28B 0.9800 . ?
C28 H28C 0.9800 . ?
C6 H6A 0.9800 . ?
C6 H6B 0.9800 . ?
C6 H6C 0.9800 . ?
C6A H6AA 0.9800 . ?
C6A H6AB 0.9800 . ?
C6A H6AC 0.9800 . ?
C7A H7AA 0.9800 . ?
C7A H7AB 0.9800 . ?
C7A H7AC 0.9800 . ?
C28A H28D 0.9800 . ?
C28A H28E 0.9800 . ?
C28A H28F 0.9800 . ?
C20 H20A 0.9800 . ?
C20 H20B 0.9800 . ?
C20 H20C 0.9800 . ?
C21 H21A 0.9800 . ?
C21 H21B 0.9800 . ?
C21 H21C 0.9800 . ?
C22 H22A 0.9800 . ?
C22 H22B 0.9800 . ?
C22 H22C 0.9800 . ?
C49 H49A 0.9800 . ?
C49 H49B 0.9800 . ?
C49 H49C 0.9800 . ?
C49 H49D 0.9800 . ?
C49 H49E 0.9800 . ?
C49 H49F 0.9800 . ?
C49 C53A 1.489(15) . ?
C47 H47A 0.9800 . ?
C47 H47B 0.9800 . ?
C47 H47C 0.9800 . ?
C48 H48A 0.9800 . ?
C48 H48B 0.9800 . ?
C48 H48C 0.9800 . ?
C47A H47D 0.9800 . ?
C47A H47E 0.9800 . ?
C47A H47F 0.9800 . ?
C47A C53A 1.65(5) . ?

loop_
_geom_torsion_atom_site_label_1
_geom_torsion_atom_site_label_2
_geom_torsion_atom_site_label_3
_geom_torsion_atom_site_label_4
_geom_torsion
_geom_torsion_site_symmetry_1
_geom_torsion_site_symmetry_2
_geom_torsion_site_symmetry_3
_geom_torsion_site_symmetry_4
_geom_torsion_publ_flag
Br7 C24 C25 O9 64.1(8) . . . . ?
Br7 C24 C25 O10 -115.1(7) . . . . ?
Br10 C70 C71 O15 -158.4(3) . . . . ?
Br10 C70 C71 O22 23.3(5) . . . . ?
Br1 C54 C55 O16 -108.9(8) . . . . ?
Br1 C54 C55 O17 68.8(9) . . . . ?
Br2 C54 C55 O16 -96.9(6) . . . . ?
Br2 C54 C55 O17 80.8(7) . . . . ?
Br6 C24 C25 O9 23.5(9) . . . . ?
Br6 C24 C25 O10 -155.7(5) . . . . ?
Ti1 O00Q C72 O19 26.8(9) . . . . ?
Ti1 O00Q C72 C73 -153.3(5) . . . . ?
Ti1 O10 C25 O9 -13.5(8) 2_766 . . . ?
Ti1 O10 C25 C24 165.6(5) 2_766 . . . ?
Ti1 O14 C60 O13 -31.7(9) . . . . ?
Ti1 O14 C60 C61 143.8(6) . . . . ?
Ti1 O15 C71 O22 -7.8(6) . . . . ?
Ti1 O15 C71 C70 174.1(3) . . . . ?
Ti2 Ti3 O5 C19 76.3(4) 2_766 . . . ?
Ti2 Ti3 O6 C11 -151.4(11) 2_766 . . . ?
Ti2 O3 C41 C40 -58.9(9) . . . . ?
Ti2 O3 C41 C43 124.5(6) . . . . ?
Ti2 O8 C26 O7 6.3(7) 2_766 . . . ?
Ti2 O8 C26 C27 -167.7(3) 2_766 . . . ?
Ti2 O11 C35 C34 -109.9(5) . . . . ?
Ti2 O11 C35 C36 70.9(6) . . . . ?
Ti3 Ti2 O1 Ti5 -71.0(3) 2_766 . . . ?
Ti3 Ti2 O3 C41 -90.6(7) 2_766 . . . ?
Ti3 Ti2 O11 C35 60.8(5) 2_766 . . . ?
Ti3 O5 C19 C14 65.2(6) . . . . ?
Ti3 O5 C19 C18 -115.7(4) . . . . ?
Ti3 O6 C11 C10 170.1(9) . . . . ?
Ti3 O6 C11 C12 -10.4(14) . . . . ?
Ti3 O7 C26 O8 -9.0(7) . . . . ?
Ti3 O7 C26 C27 164.9(3) . . . . ?
Ti3 O9 C25 O10 -14.5(8) . . . . ?
Ti3 O9 C25 C24 166.5(5) . . . . ?
Ti4 Ti5 O1 Ti2 24.0(4) . . . . ?
Ti4 Ti5 O12 C58 -169.7(15) . . . . ?
Ti4 O17 C55 O16 11.0(8) . . . . ?
Ti4 O17 C55 C54 -166.4(4) . . . . ?
Ti4 O19 C72 O00Q -15.8(9) . . . . ?
Ti4 O19 C72 C73 164.3(5) . . . . ?
Ti4 O20 C63 C62 -92.1(10) . . . . ?
Ti4 O20 C63 C64 49(3) . . . . ?
Ti4 O20 C63 C65 114.4(16) . . . . ?
Ti4 O21 C1 C3 132.2(16) . . . . ?
Ti4 O21 C1 C4 -89(2) . . . . ?
Ti4 O21 C1 C2 -166(3) . . . . ?
Ti4 O21 C1 C5 -25(3) . . . . ?
Ti4 O22 C71 O15 13.6(7) . . . . ?
Ti4 O22 C71 C70 -168.5(3) . . . . ?
Ti5 Ti4 O20 C63 179.5(7) . . . . ?
Ti5 Ti4 O21 C1 126.8(15) . . . . ?
Ti5 O12 C58 C5A 96(2) . . . . ?
Ti5 O12 C58 C51A -54(3) . . . . ?
Ti5 O12 C58 C59 164.9(16) . . . . ?
Ti5 O12 C58 C51 24(3) . . . . ?
Ti5 O13 C60 O14 -17.6(10) . . . . ?
Ti5 O13 C60 C61 167.0(6) . . . . ?
Ti5 O16 C55 O17 2.3(9) . . . . ?
Ti5 O16 C55 C54 179.8(3) . . . . ?
Ti5 O20 C63 C62 87.4(11) . . . . ?
Ti5 O20 C63 C64 -131(3) . . . . ?
Ti5 O20 C63 C65 -66.1(17) . . . . ?
O00Q Ti1 O2 Ti2 -128.6(7) . . . . ?
O00Q Ti1 O2 Ti3 43.0(8) . . . 2_766 ?
O00Q Ti1 O18 Ti4 -40.1(2) . . . . ?
O00Q Ti1 O18 Ti5 112.63(18) . . . . ?
O00Q C72 C73 Br4 1.6(9) . . . . ?
O00Q C72 C73 Br3 35.5(9) . . . . ?
O1 Ti2 O3 C41 138.8(7) . . . . ?
O1 Ti2 O11 C35 -140.0(5) . . . . ?
O1 Ti5 O12 C58 -3.2(16) . . . . ?
O2 Ti1 O18 Ti4 143.5(2) . . . . ?
O2 Ti1 O18 Ti5 -63.78(18) . . . . ?
O2 Ti2 O1 Ti5 -58.8(3) . . . . ?
O2 Ti2 O3 C41 -131.1(7) . . . . ?
O2 Ti2 O11 C35 80.3(7) . . . . ?
O2 Ti3 O6 C11 167.3(11) 2_766 . . . ?
O3 Ti2 O1 Ti5 31.1(3) . . . . ?
O3 Ti2 O11 C35 -41.3(5) . . . . ?
O3 C41 C43 C42 5.3(8) . . . . ?
O3 C41 C43 C44 -178.6(6) . . . . ?
O4 Ti2 O1 Ti5 -91.6(6) 2_766 . . . ?
O4 Ti2 O3 C41 -55.0(7) 2_766 . . . ?
O4 Ti2 O11 C35 51.1(5) 2_766 . . . ?
O4 Ti3 O5 C19 65.5(4) . . . . ?
O4 Ti3 O6 C11 -113.9(11) . . . . ?
O5 Ti3 O6 C11 -16.7(11) . . . . ?
O6 Ti3 O5 C19 -30.6(4) . . . . ?
O6 C11 C12 C8 -177.2(5) . . . . ?
O6 C11 C12 C13 1.4(7) . . . . ?
O7 Ti3 O5 C19 150.3(4) . . . . ?
O7 C26 C27 Br8 80.8(6) . . . . ?
O7 C26 C27 Br9 114.5(10) . . . . ?
O8 Ti2 O1 Ti5 -140.2(3) 2_766 . . . ?
O8 Ti2 O11 C35 132.4(5) 2_766 . . . ?
O8 C26 C27 Br8 -104.5(6) . . . . ?
O8 C26 C27 Br9 -70.8(11) . . . . ?
O9 Ti3 O5 C19 -125.8(4) . . . . ?
O9 Ti3 O6 C11 76.8(11) . . . . ?
O10 Ti1 O2 Ti2 -150.02(17) 2_766 . . . ?
O10 Ti1 O2 Ti3 21.6(2) 2_766 . . 2_766 ?
O10 Ti1 O18 Ti4 -26.4(6) 2_766 . . . ?
O10 Ti1 O18 Ti5 126.3(4) 2_766 . . . ?
O11 Ti2 O1 Ti5 130.9(3) . . . . ?
O11 Ti2 O3 C41 35.9(7) . . . . ?
O11 C35 C36 C37 176.8(5) . . . . ?
O11 C35 C36 C39 -6.7(8) . . . . ?
O12 Ti5 O1 Ti2 -143.2(3) . . . . ?
O13 Ti5 O1 Ti2 122.9(3) . . . . ?
O13 Ti5 O12 C58 92.6(16) . . . . ?
O13 C60 C61 Br5 29.6(10) . . . . ?
O14 Ti1 O2 Ti2 -63.24(18) . . . . ?
O14 Ti1 O2 Ti3 108.4(2) . . . 2_766 ?
O14 Ti1 O18 Ti4 -119.6(2) . . . . ?
O14 Ti1 O18 Ti5 33.10(18) . . . . ?
O14 C60 C61 Br5 -146.3(6) . . . . ?
O15 Ti1 O2 Ti2 125.98(17) . . . . ?
O15 Ti1 O2 Ti3 -62.4(2) . . . 2_766 ?
O15 Ti1 O18 Ti4 46.3(2) . . . . ?
O15 Ti1 O18 Ti5 -161.00(16) . . . . ?
O16 Ti5 O1 Ti2 -49.3(3) . . . . ?
O16 Ti5 O12 C58 -97.1(16) . . . . ?
O17 Ti4 O20 Ti5 -69.03(17) . . . . ?
O17 Ti4 O20 C63 110.5(6) . . . . ?
O17 Ti4 O21 C1 55.1(16) . . . . ?
O18 Ti1 O2 Ti2 33.0(2) . . . . ?
O18 Ti1 O2 Ti3 -155.34(19) . . . 2_766 ?
O18 Ti4 O20 Ti5 16.73(14) . . . . ?
O18 Ti4 O20 C63 -163.7(6) . . . . ?
O18 Ti5 O1 Ti2 38.3(3) . . . . ?
O18 Ti5 O12 C58 170.2(14) . . . . ?
O19 Ti4 O20 Ti5 106.47(17) . . . . ?
O19 Ti4 O20 C63 -74.0(6) . . . . ?
O19 Ti4 O21 C1 -118.9(16) . . . . ?
O19 C72 C73 Br4 -178.5(5) . . . . ?
O19 C72 C73 Br3 -144.6(6) . . . . ?
O20 Ti4 O21 C1 147.2(15) . . . . ?
O20 Ti5 O1 Ti2 28.1(7) . . . . ?
O20 Ti5 O12 C58 179.6(16) . . . . ?
O21 Ti4 O20 Ti5 -160.23(18) . . . . ?
O21 Ti4 O20 C63 19.3(6) . . . . ?
O22 Ti4 O20 Ti5 6.4(7) . . . . ?
O22 Ti4 O20 C63 -174.0(7) . . . . ?
O22 Ti4 O21 C1 -29.4(16) . . . . ?
C31 C66 C8 C12 178.8(7) . . . . ?
C31 C66 C9 C10 179.9(7) . . . . ?
C66 C8 C12 C11 0.0(9) . . . . ?
C66 C8 C12 C13 -178.6(6) . . . . ?
C66 C9 C10 C11 2.4(9) . . . . ?
C66 C9 C10 C42 179.7(6) . . . 2_766 ?
C8 C66 C9 C10 -0.3(11) . . . . ?
C8 C12 C13 C14 -104.1(6) . . . . ?
C9 C66 C8 C12 -0.9(11) . . . . ?
C9 C10 C11 O6 176.1(4) . . . . ?
C9 C10 C11 C12 -3.4(7) . . . . ?
C10 C11 C12 C8 2.3(8) . . . . ?
C10 C11 C12 C13 -179.1(4) . . . . ?
C10 C42 C43 C41 -125.4(6) 2_766 . . . ?
C10 C42 C43 C44 58.6(8) 2_766 . . . ?
C11 C12 C13 C14 77.4(6) . . . . ?
C12 C13 C14 C15 82.0(6) . . . . ?
C12 C13 C14 C19 -98.8(6) . . . . ?
C13 C14 C15 C16 177.9(6) . . . . ?
C13 C14 C19 O5 2.7(7) . . . . ?
C13 C14 C19 C18 -176.3(5) . . . . ?
C14 C15 C16 C17 -0.2(10) . . . . ?
C14 C15 C16 C68 179.4(7) . . . . ?
C15 C14 C19 O5 -178.1(5) . . . . ?
C15 C14 C19 C18 2.9(7) . . . . ?
C15 C16 C17 C18 0.4(9) . . . . ?
C15 C16 C68 C7 -74.8(12) . . . . ?
C15 C16 C68 C28 39.0(12) . . . . ?
C15 C16 C68 C6 159.6(11) . . . . ?
C15 C16 C68 C6A 117.8(14) . . . . ?
C15 C16 C68 C7A -133.8(16) . . . . ?
C15 C16 C68 C28A 2(2) . . . . ?
C16 C17 C18 C19 1.1(7) . . . . ?
C16 C17 C18 C38 -178.8(5) . . . . ?
C17 C16 C68 C7 104.8(11) . . . . ?
C17 C16 C68 C28 -141.4(9) . . . . ?
C17 C16 C68 C6 -20.7(14) . . . . ?
C17 C16 C68 C6A -62.5(15) . . . . ?
C17 C16 C68 C7A 45.9(17) . . . . ?
C17 C16 C68 C28A -178(2) . . . . ?
C17 C18 C19 O5 178.2(4) . . . . ?
C17 C18 C19 C14 -2.8(6) . . . . ?
C17 C18 C38 C34 93.1(5) . . . . ?
C19 C14 C15 C16 -1.3(9) . . . . ?
C19 C18 C38 C34 -86.8(5) . . . . ?
C68 C16 C17 C18 -179.3(6) . . . . ?
C23 C32 C33 C34 176.7(5) . . . . ?
C23 C32 C37 C36 -177.5(6) . . . . ?
C32 C33 C34 C35 0.6(7) . . . . ?
C32 C33 C34 C38 -179.4(5) . . . . ?
C33 C32 C37 C36 1.3(9) . . . . ?
C33 C34 C35 O11 -177.5(4) . . . . ?
C33 C34 C35 C36 1.7(7) . . . . ?
C33 C34 C38 C18 76.1(5) . . . . ?
C34 C35 C36 C37 -2.5(8) . . . . ?
C34 C35 C36 C39 174.1(5) . . . . ?
C35 C34 C38 C18 -103.9(5) . . . . ?
C35 C36 C37 C32 0.9(9) . . . . ?
C35 C36 C39 C40 -88.8(7) . . . . ?
C36 C39 C40 C41 91.5(6) . . . . ?
C36 C39 C40 C45 -88.4(7) . . . . ?
C37 C32 C33 C34 -2.1(8) . . . . ?
C37 C36 C39 C40 87.7(6) . . . . ?
C38 C18 C19 O5 -1.9(6) . . . . ?
C38 C18 C19 C14 177.1(4) . . . . ?
C38 C34 C35 O11 2.6(6) . . . . ?
C38 C34 C35 C36 -178.2(4) . . . . ?
C39 C36 C37 C32 -175.7(6) . . . . ?
C39 C40 C41 O3 -1.3(7) . . . . ?
C39 C40 C41 C43 175.2(5) . . . . ?
C39 C40 C45 C46 -178.2(8) . . . . ?
C40 C41 C43 C42 -171.3(5) . . . . ?
C40 C41 C43 C44 4.8(9) . . . . ?
C40 C45 C46 C44 1.0(15) . . . . ?
C40 C45 C46 C53 160.0(11) . . . . ?
C40 C45 C46 C53A -165.8(16) . . . . ?
C41 C40 C45 C46 1.9(12) . . . . ?
C41 C43 C44 C46 -1.9(13) . . . . ?
C42 C10 C11 O6 -1.3(7) 2_766 . . . ?
C42 C10 C11 C12 179.2(5) 2_766 . . . ?
C42 C43 C44 C46 174.2(8) . . . . ?
C43 C44 C46 C45 -1.0(16) . . . . ?
C43 C44 C46 C53 -150.8(18) . . . . ?
C43 C44 C46 C53A 168.0(13) . . . . ?
C44 C46 C53 C49 -123.4(17) . . . . ?
C44 C46 C53 C47 -27(3) . . . . ?
C44 C46 C53 C48 78(4) . . . . ?
C44 C46 C53A C49 -157.2(15) . . . . ?
C44 C46 C53A C47A -29(2) . . . . ?
C45 C40 C41 O3 178.6(5) . . . . ?
C45 C40 C41 C43 -4.9(8) . . . . ?
C45 C46 C53 C49 83.4(17) . . . . ?
C45 C46 C53 C47 179.5(13) . . . . ?
C45 C46 C53 C48 -75(3) . . . . ?
C45 C46 C53A C49 10(3) . . . . ?
C45 C46 C53A C47A 138(2) . . . . ?
C56 C31 C66 C8 88.7(15) . . . . ?
C56 C31 C66 C9 -91.6(13) . . . . ?
C30 C31 C66 C8 -86.9(13) . . . . ?
C30 C31 C66 C9 92.9(15) . . . . ?
C29 C31 C66 C8 177.3(8) . . . . ?
C29 C31 C66 C9 -3.0(12) . . . . ?
C1A C31 C66 C8 -5.3(13) . . . . ?
C1A C31 C66 C9 174.4(10) . . . . ?
C20 C23 C32 C33 -4.0(11) . . . . ?
C20 C23 C32 C37 174.8(8) . . . . ?
C21 C23 C32 C33 121.4(9) . . . . ?
C21 C23 C32 C37 -59.8(9) . . . . ?
C22 C23 C32 C33 -125.9(8) . . . . ?
C22 C23 C32 C37 52.9(10) . . . . ?

loop_
_smtbx_masks_void_nr
_smtbx_masks_void_average_x
_smtbx_masks_void_average_y
_smtbx_masks_void_average_z
_smtbx_masks_void_volume
_smtbx_masks_void_count_electrons
_smtbx_masks_void_content
1 0.035 0.313 0.754 209.0 36.8 ?
2 0.034 0.204 0.068 9.5 0.0 ?
3 -0.035 0.687 0.246 209.0 40.8 ?
4 -0.034 0.796 0.932 9.5 0.0 ?
